data_7117319
loop_
_publ_author_name
'Jessica L. Durham'
'Wade B. Wilson'
'Daniel N. Huh'
'Robert McDonald'
'Lisa F. Szczepura'

_publ_section_title
;
 Organometallic rhenium(III) chalcogenide clusters: coordination of
 N-heterocyclic carbenes
;
_journal_name_full Chem.Commun.
_journal_page_first 10536
_journal_paper_doi 10.1039/C5cc03215F
_journal_volume 51
_journal_year 2015
_chemical_formula_moiety 'C54 H78 Cl2 N4 P2 Re6 S8, C H2 Cl2'
_chemical_formula_sum 'C55 H80 Cl4 N4 P2 Re6 S8'
_chemical_formula_weight 2374.65
_space_group_crystal_system monoclinic
_space_group_IT_number 14
_space_group_name_Hall '-P 2ybc'
_space_group_name_H-M_alt 'P 1 21/c 1'
_symmetry_space_group_name_Hall '-P 2ybc'
_symmetry_space_group_name_H-M 'P 1 21/c 1'
_atom_sites_solution_hydrogens geom
_audit_creation_method SHELXL-2014/7
_audit_update_record
;
2015-04-09 deposited with the CCDC.
2015-05-28 downloaded from the CCDC.
;
_cell_angle_alpha 90
_cell_angle_beta 92.1776(10)
_cell_angle_gamma 90
_cell_formula_units_Z 4
_cell_length_a 16.6282(11)
_cell_length_b 16.7446(11)
_cell_length_c 25.1262(17)
_cell_measurement_reflns_used 9532
_cell_measurement_temperature 193(2)
_cell_measurement_theta_max 28.27
_cell_measurement_theta_min 2.34
_cell_volume 6990.9(8)
_computing_cell_refinement 'Bruker SAINT'
_computing_data_collection 'Bruker APEX2'
_computing_data_reduction 'Bruker SAINT'
_computing_molecular_graphics 'Bruker SHELXTL'
_computing_publication_material 'Bruker SHELXTL'
_computing_structure_refinement 'SHELXL-2014/7 (Sheldrick, 2014)'
_computing_structure_solution 'DIRDIF-2008 (Beurskens et al., 2008)'
_diffrn_ambient_temperature 193(2)
_diffrn_measured_fraction_theta_full 0.997
_diffrn_measured_fraction_theta_max 0.987
_diffrn_measurement_device_type 'Bruker APEX-II CCD'
_diffrn_measurement_method '\w scans'
_diffrn_radiation_type MoK\a
_diffrn_radiation_wavelength 0.71073
_diffrn_reflns_av_R_equivalents 0.0487
_diffrn_reflns_av_unetI/netI 0.0366
_diffrn_reflns_laue_measured_fraction_full 0.997
_diffrn_reflns_laue_measured_fraction_max 0.987
_diffrn_reflns_limit_h_max 21
_diffrn_reflns_limit_h_min -21
_diffrn_reflns_limit_k_max 22
_diffrn_reflns_limit_k_min -22
_diffrn_reflns_limit_l_max 33
_diffrn_reflns_limit_l_min -33
_diffrn_reflns_number 248189
_diffrn_reflns_point_group_measured_fraction_full 0.997
_diffrn_reflns_point_group_measured_fraction_max 0.987
_diffrn_reflns_theta_full 25.242
_diffrn_reflns_theta_max 28.312
_diffrn_reflns_theta_min 1.462
_exptl_absorpt_coefficient_mu 10.823
_exptl_absorpt_correction_T_max 0.1085
_exptl_absorpt_correction_T_min 0.0433
_exptl_absorpt_correction_type multi-scan
_exptl_absorpt_process_details 'TWINABS (Sheldrick, 2008)'
_exptl_crystal_colour orange
_exptl_crystal_density_diffrn 2.256
_exptl_crystal_description prism
_exptl_crystal_F_000 4456
_exptl_crystal_preparation Luminescent
_exptl_crystal_recrystallization_method 'Re-crystallisation from solvent: dichloromethane/diethylether'
_exptl_crystal_size_max 0.344
_exptl_crystal_size_mid 0.322
_exptl_crystal_size_min 0.186
_refine_diff_density_max 2.571
_refine_diff_density_min -2.745
_refine_diff_density_rms 0.241
_refine_ls_extinction_coef 0.000110(11)
_refine_ls_extinction_expression Fc^*^=kFc[1+0.001xFc^2^\l^3^/sin(2\q)]^-1/4^
_refine_ls_extinction_method 'SHELXL-2014/7 (Sheldrick 2014'
_refine_ls_goodness_of_fit_ref 1.067
_refine_ls_hydrogen_treatment constr
_refine_ls_matrix_type full
_refine_ls_number_parameters 708
_refine_ls_number_reflns 33649
_refine_ls_number_restraints 25
_refine_ls_restrained_S_all 1.067
_refine_ls_R_factor_all 0.0631
_refine_ls_R_factor_gt 0.0492
_refine_ls_shift/su_max 0.001
_refine_ls_shift/su_mean 0.000
_refine_ls_structure_factor_coef Fsqd
_refine_ls_weighting_details 'w=1/[\s^2^(Fo^2^)+(0.0583P)^2^+240.3996P] where P=(Fo^2^+2Fc^2^)/3'
_refine_ls_weighting_scheme calc
_refine_ls_wR_factor_gt 0.1472
_refine_ls_wR_factor_ref 0.1555
_reflns_Friedel_coverage 0.000
_reflns_friedel_fraction_full .
_reflns_friedel_fraction_max .
_reflns_number_gt 28321
_reflns_number_total 33649
_reflns_threshold_expression 'I > 2\s(I)'
_cod_data_source_file c5cc03215f2.cif
_cod_data_source_block isu1403
_cod_database_code 7117319
_shelx_shelxl_version_number 2014/7
_shelx_space_group_comment
; 
The symmetry employed for this shelxl refinement is uniquely defined 
by the following loop, which should always be used as a source of 
symmetry information in preference to the above space-group names. 
They are only intended as comments. 
;
_shelx_estimated_absorpt_t_min 0.118
_shelx_estimated_absorpt_t_max 0.238

loop_
_space_group_symop_operation_xyz
'x, y, z'
'-x, y+1/2, -z+1/2'
'-x, -y, -z'
'x, -y-1/2, z-1/2'

loop_
_atom_site_label
_atom_site_type_symbol
_atom_site_fract_x
_atom_site_fract_y
_atom_site_fract_z
_atom_site_U_iso_or_equiv
_atom_site_adp_type
_atom_site_occupancy
_atom_site_site_symmetry_order
_atom_site_calc_flag
_atom_site_refinement_flags_posn
_atom_site_refinement_flags_adp
_atom_site_refinement_flags_occupancy
_atom_site_disorder_assembly
_atom_site_disorder_group
Re1 Re 0.13291(3) 0.54042(3) 0.26266(2) 0.01981(11) Uani 1 1 d . . . . .
Re2 Re 0.26497(3) 0.62198(3) 0.25656(2) 0.02261(11) Uani 1 1 d . . . . .
Re3 Re 0.34513(3) 0.48928(3) 0.24807(2) 0.02778(13) Uani 1 1 d . . . . .
Re4 Re 0.21234(3) 0.40886(3) 0.25397(2) 0.02537(12) Uani 1 1 d D . . . .
Re5 Re 0.22434(3) 0.52079(3) 0.18143(2) 0.02161(11) Uani 1 1 d . . . . .
Re6 Re 0.25353(3) 0.51195(3) 0.32927(2) 0.02335(11) Uani 1 1 d . . . . .
Cl1 Cl -0.0091(2) 0.5645(2) 0.27332(16) 0.0386(8) Uani 1 1 d . . . . .
Cl2 Cl 0.2954(3) 0.7633(2) 0.25887(17) 0.0441(9) Uani 1 1 d . . . . .
S1 S 0.15116(19) 0.64266(18) 0.19619(12) 0.0238(6) Uani 1 1 d . . . . .
S2 S 0.1044(2) 0.44458(19) 0.19351(12) 0.0260(6) Uani 1 1 d . . . . .
S3 S 0.1306(2) 0.43594(18) 0.32801(12) 0.0229(6) Uani 1 1 d . . . . .
S4 S 0.1777(2) 0.63431(19) 0.33015(13) 0.0271(6) Uani 1 1 d . . . . .
S5 S 0.3497(2) 0.5944(2) 0.18363(12) 0.0270(6) Uani 1 1 d . . . . .
S6 S 0.2990(3) 0.3961(2) 0.17935(14) 0.0355(8) Uani 1 1 d . . . . .
S7 S 0.3256(2) 0.3886(2) 0.31562(15) 0.0373(8) Uani 1 1 d . . . . .
S8 S 0.3755(2) 0.5862(3) 0.31573(13) 0.0352(8) Uani 1 1 d . . . . .
P1A P 0.4907(11) 0.4649(9) 0.2380(8) 0.038(4) Uani 0.5 1 d D . P A 1
P1B P 0.4823(13) 0.4380(8) 0.2330(8) 0.036(3) Uani 0.5 1 d D . P A 2
P2A P 0.1483(7) 0.2735(4) 0.2523(7) 0.039(3) Uani 0.6 1 d D . P B 1
P2B P 0.1691(13) 0.2664(7) 0.2471(11) 0.039(3) Uani 0.4 1 d D . P B 2
N1 N 0.2437(8) 0.5817(10) 0.0595(5) 0.044(3) Uani 1 1 d . . . . .
N2 N 0.1292(8) 0.5240(8) 0.0662(4) 0.035(3) Uani 1 1 d . . . . .
N3 N 0.2093(8) 0.4970(8) 0.4537(5) 0.037(3) Uani 1 1 d . . . . .
N4 N 0.3235(7) 0.5554(8) 0.4490(4) 0.033(3) Uani 1 1 d . . . . .
C1 C 0.2002(9) 0.5386(9) 0.0950(6) 0.033(3) Uani 1 1 d . . . . .
C2 C 0.2024(12) 0.5900(15) 0.0103(7) 0.061(6) Uani 1 1 d . . . . .
H2 H 0.2216 0.6151 -0.0206 0.073 Uiso 1 1 calc R U . . .
C3 C 0.1309(12) 0.5557(14) 0.0152(6) 0.057(5) Uani 1 1 d . . . . .
H3 H 0.0887 0.5533 -0.0114 0.068 Uiso 1 1 calc R U . . .
C4 C 0.2654(9) 0.5183(9) 0.4168(6) 0.031(3) Uani 1 1 d . . . . .
C5 C 0.2331(11) 0.5209(11) 0.5040(6) 0.046(4) Uani 1 1 d . . . . .
H5 H 0.2037 0.5131 0.5352 0.056 Uiso 1 1 calc R U . . .
C6 C 0.3041(10) 0.5567(11) 0.5018(6) 0.041(4) Uani 1 1 d . . . . .
H6 H 0.3352 0.5786 0.5308 0.050 Uiso 1 1 calc R U . . .
C11A C 0.5631(18) 0.5397(18) 0.2627(14) 0.045(3) Uiso 0.5 1 d D U P A 1
H11A H 0.5578 0.5457 0.3016 0.054 Uiso 0.5 1 calc R U P A 1
H11B H 0.6181 0.5201 0.2566 0.054 Uiso 0.5 1 calc R U P A 1
C12A C 0.553(3) 0.621(2) 0.2367(18) 0.063(4) Uiso 0.5 1 d D U P A 1
H12A H 0.5932 0.6575 0.2518 0.075 Uiso 0.5 1 calc R U P A 1
H12B H 0.5592 0.6156 0.1983 0.075 Uiso 0.5 1 calc R U P A 1
H12C H 0.4988 0.6412 0.2433 0.075 Uiso 0.5 1 calc R U P A 1
C13A C 0.515(2) 0.455(3) 0.1676(11) 0.045(3) Uiso 0.5 1 d D U P A 1
H13A H 0.4816 0.4106 0.1524 0.054 Uiso 0.5 1 calc R U P A 1
H13B H 0.4968 0.5043 0.1491 0.054 Uiso 0.5 1 calc R U P A 1
C14A C 0.601(2) 0.440(3) 0.153(2) 0.063(4) Uiso 0.5 1 d D U P A 1
H14A H 0.6039 0.4356 0.1145 0.075 Uiso 0.5 1 calc R U P A 1
H14B H 0.6349 0.4837 0.1664 0.075 Uiso 0.5 1 calc R U P A 1
H14C H 0.6196 0.3895 0.1697 0.075 Uiso 0.5 1 calc R U P A 1
C15A C 0.524(2) 0.3740(14) 0.2735(13) 0.045(3) Uiso 0.5 1 d D U P A 1
H15A H 0.5832 0.3705 0.2715 0.054 Uiso 0.5 1 calc R U P A 1
H15B H 0.5118 0.3805 0.3115 0.054 Uiso 0.5 1 calc R U P A 1
C16A C 0.489(3) 0.295(2) 0.2548(18) 0.063(4) Uiso 0.5 1 d D U P A 1
H16A H 0.5116 0.2520 0.2769 0.075 Uiso 0.5 1 calc R U P A 1
H16B H 0.4304 0.2964 0.2577 0.075 Uiso 0.5 1 calc R U P A 1
H16C H 0.5021 0.2863 0.2176 0.075 Uiso 0.5 1 calc R U P A 1
C11B C 0.5625(18) 0.4961(19) 0.2666(13) 0.045(3) Uiso 0.5 1 d D U P A 2
H11C H 0.5557 0.4930 0.3055 0.054 Uiso 0.5 1 calc R U P A 2
H11D H 0.6149 0.4714 0.2590 0.054 Uiso 0.5 1 calc R U P A 2
C12B C 0.565(3) 0.583(2) 0.2505(19) 0.063(4) Uiso 0.5 1 d D U P A 2
H12D H 0.6093 0.6099 0.2702 0.075 Uiso 0.5 1 calc R U P A 2
H12E H 0.5732 0.5871 0.2122 0.075 Uiso 0.5 1 calc R U P A 2
H12F H 0.5139 0.6088 0.2588 0.075 Uiso 0.5 1 calc R U P A 2
C13B C 0.503(2) 0.439(3) 0.1618(11) 0.045(3) Uiso 0.5 1 d D U P A 2
H13C H 0.4674 0.3989 0.1436 0.054 Uiso 0.5 1 calc R U P A 2
H13D H 0.4887 0.4918 0.1471 0.054 Uiso 0.5 1 calc R U P A 2
C14B C 0.589(2) 0.420(3) 0.149(2) 0.063(4) Uiso 0.5 1 d D U P A 2
H14D H 0.5948 0.4217 0.1103 0.075 Uiso 0.5 1 calc R U P A 2
H14E H 0.6249 0.4600 0.1660 0.075 Uiso 0.5 1 calc R U P A 2
H14F H 0.6035 0.3669 0.1624 0.075 Uiso 0.5 1 calc R U P A 2
C15B C 0.505(2) 0.3339(14) 0.2499(12) 0.045(3) Uiso 0.5 1 d D U P A 2
H15C H 0.4583 0.3007 0.2386 0.054 Uiso 0.5 1 calc R U P A 2
H15D H 0.5512 0.3166 0.2289 0.054 Uiso 0.5 1 calc R U P A 2
C16B C 0.525(3) 0.316(3) 0.3079(12) 0.063(4) Uiso 0.5 1 d D U P A 2
H16D H 0.5363 0.2594 0.3124 0.075 Uiso 0.5 1 calc R U P A 2
H16E H 0.5727 0.3473 0.3196 0.075 Uiso 0.5 1 calc R U P A 2
H16F H 0.4795 0.3315 0.3293 0.075 Uiso 0.5 1 calc R U P A 2
C21A C 0.157(2) 0.216(2) 0.3144(11) 0.067(5) Uiso 0.6 1 d D U P B 1
H21A H 0.1320 0.2466 0.3431 0.080 Uiso 0.6 1 calc R U P B 1
H21B H 0.1262 0.1654 0.3096 0.080 Uiso 0.6 1 calc R U P B 1
C22A C 0.243(2) 0.196(3) 0.3313(17) 0.068(5) Uiso 0.6 1 d D U P B 1
H22A H 0.2435 0.1653 0.3645 0.082 Uiso 0.6 1 calc R U P B 1
H22B H 0.2675 0.1644 0.3035 0.082 Uiso 0.6 1 calc R U P B 1
H22C H 0.2734 0.2456 0.3370 0.082 Uiso 0.6 1 calc R U P B 1
C23A C 0.194(2) 0.2007(18) 0.2076(10) 0.067(5) Uiso 0.6 1 d D U P B 1
H23A H 0.2531 0.2016 0.2140 0.080 Uiso 0.6 1 calc R U P B 1
H23B H 0.1748 0.1466 0.2168 0.080 Uiso 0.6 1 calc R U P B 1
C24A C 0.176(2) 0.215(2) 0.1491(12) 0.068(5) Uiso 0.6 1 d D U P B 1
H24A H 0.2020 0.1740 0.1282 0.082 Uiso 0.6 1 calc R U P B 1
H24B H 0.1173 0.2128 0.1420 0.082 Uiso 0.6 1 calc R U P B 1
H24C H 0.1957 0.2679 0.1393 0.082 Uiso 0.6 1 calc R U P B 1
C25A C 0.0411(12) 0.270(2) 0.2314(13) 0.067(5) Uiso 0.6 1 d D U P B 1
H25A H 0.0348 0.2946 0.1957 0.080 Uiso 0.6 1 calc R U P B 1
H25B H 0.0251 0.2131 0.2277 0.080 Uiso 0.6 1 calc R U P B 1
C26A C -0.016(3) 0.310(3) 0.2678(17) 0.068(5) Uiso 0.6 1 d D U P B 1
H26A H -0.0713 0.3049 0.2531 0.082 Uiso 0.6 1 calc R U P B 1
H26B H -0.0121 0.2853 0.3031 0.082 Uiso 0.6 1 calc R U P B 1
H26C H -0.0023 0.3671 0.2710 0.082 Uiso 0.6 1 calc R U P B 1
C21B C 0.240(3) 0.196(3) 0.2786(17) 0.067(5) Uiso 0.4 1 d D U P B 2
H21C H 0.2351 0.1443 0.2592 0.080 Uiso 0.4 1 calc R U P B 2
H21D H 0.2949 0.2159 0.2743 0.080 Uiso 0.4 1 calc R U P B 2
C22B C 0.229(4) 0.179(4) 0.3370(19) 0.068(5) Uiso 0.4 1 d D U P B 2
H22D H 0.2694 0.1407 0.3499 0.082 Uiso 0.4 1 calc R U P B 2
H22E H 0.2350 0.2292 0.3571 0.082 Uiso 0.4 1 calc R U P B 2
H22F H 0.1749 0.1573 0.3419 0.082 Uiso 0.4 1 calc R U P B 2
C23B C 0.122(3) 0.236(3) 0.1830(15) 0.067(5) Uiso 0.4 1 d D U P B 2
H23C H 0.0658 0.2200 0.1893 0.080 Uiso 0.4 1 calc R U P B 2
H23D H 0.1198 0.2832 0.1594 0.080 Uiso 0.4 1 calc R U P B 2
C24B C 0.162(3) 0.169(3) 0.154(2) 0.068(5) Uiso 0.4 1 d D U P B 2
H24D H 0.1312 0.1580 0.1203 0.082 Uiso 0.4 1 calc R U P B 2
H24E H 0.2168 0.1840 0.1459 0.082 Uiso 0.4 1 calc R U P B 2
H24F H 0.1626 0.1206 0.1759 0.082 Uiso 0.4 1 calc R U P B 2
C25B C 0.075(2) 0.253(3) 0.282(2) 0.067(5) Uiso 0.4 1 d D U P B 2
H25C H 0.0640 0.1950 0.2843 0.080 Uiso 0.4 1 calc R U P B 2
H25D H 0.0847 0.2720 0.3195 0.080 Uiso 0.4 1 calc R U P B 2
C26B C 0.000(3) 0.294(4) 0.260(3) 0.068(5) Uiso 0.4 1 d D U P B 2
H26D H -0.0452 0.2815 0.2827 0.082 Uiso 0.4 1 calc R U P B 2
H26E H 0.0086 0.3514 0.2592 0.082 Uiso 0.4 1 calc R U P B 2
H26F H -0.0121 0.2741 0.2239 0.082 Uiso 0.4 1 calc R U P B 2
C31 C 0.3266(10) 0.6096(11) 0.0643(6) 0.042(4) Uani 1 1 d . . . . .
C32 C 0.3401(10) 0.6903(11) 0.0746(6) 0.043(4) Uani 1 1 d . . . . .
C33 C 0.4189(11) 0.7168(12) 0.0741(7) 0.051(4) Uani 1 1 d . . . . .
H33 H 0.4301 0.7717 0.0806 0.061 Uiso 1 1 calc R U . . .
C34 C 0.4823(11) 0.6650(14) 0.0643(7) 0.054(5) Uani 1 1 d . . . . .
C35 C 0.4660(11) 0.5859(14) 0.0546(7) 0.054(5) Uani 1 1 d . . . . .
H35 H 0.5091 0.5505 0.0478 0.064 Uiso 1 1 calc R U . . .
C36 C 0.3877(10) 0.5564(11) 0.0544(6) 0.042(4) Uani 1 1 d . . . . .
C37 C 0.2734(12) 0.7448(12) 0.0886(9) 0.059(5) Uani 1 1 d . . . . .
H37A H 0.2412 0.7581 0.0564 0.071 Uiso 1 1 calc R U . . .
H37B H 0.2959 0.7938 0.1045 0.071 Uiso 1 1 calc R U . . .
H37C H 0.2393 0.7183 0.1142 0.071 Uiso 1 1 calc R U . . .
C38 C 0.5672(13) 0.6978(16) 0.0664(11) 0.077(7) Uani 1 1 d . . . . .
H38A H 0.5841 0.7085 0.1035 0.092 Uiso 1 1 calc R U . . .
H38B H 0.5688 0.7475 0.0459 0.092 Uiso 1 1 calc R U . . .
H38C H 0.6037 0.6587 0.0512 0.092 Uiso 1 1 calc R U . . .
C39 C 0.3705(14) 0.4683(14) 0.0426(8) 0.065(6) Uani 1 1 d . . . . .
H39A H 0.3529 0.4419 0.0750 0.078 Uiso 1 1 calc R U . . .
H39B H 0.4196 0.4425 0.0307 0.078 Uiso 1 1 calc R U . . .
H39C H 0.3281 0.4640 0.0146 0.078 Uiso 1 1 calc R U . . .
C41 C 0.0618(9) 0.4744(9) 0.0801(5) 0.033(3) Uani 1 1 d . . . . .
C42 C -0.0068(10) 0.5098(10) 0.0993(6) 0.037(3) Uani 1 1 d . . . . .
C43 C -0.0693(11) 0.4597(12) 0.1135(6) 0.047(4) Uani 1 1 d . . . . .
H43 H -0.1154 0.4830 0.1283 0.057 Uiso 1 1 calc R U . . .
C44 C -0.0677(15) 0.3786(14) 0.1071(8) 0.067(7) Uani 1 1 d . . . . .
C45 C 0.0003(16) 0.3464(12) 0.0839(8) 0.065(6) Uani 1 1 d . . . . .
H45 H 0.0015 0.2906 0.0772 0.078 Uiso 1 1 calc R U . . .
C46 C 0.0665(12) 0.3924(11) 0.0703(7) 0.049(4) Uani 1 1 d . . . . .
C47 C -0.0141(12) 0.5972(11) 0.1074(8) 0.054(5) Uani 1 1 d . . . . .
H47A H 0.0146 0.6124 0.1406 0.064 Uiso 1 1 calc R U . . .
H47B H -0.0710 0.6116 0.1093 0.064 Uiso 1 1 calc R U . . .
H47C H 0.0094 0.6253 0.0775 0.064 Uiso 1 1 calc R U . . .
C48 C -0.1352(17) 0.3259(17) 0.1226(10) 0.104(12) Uani 1 1 d . . . . .
H48A H -0.1265 0.3092 0.1598 0.125 Uiso 1 1 calc R U . . .
H48B H -0.1373 0.2786 0.0996 0.125 Uiso 1 1 calc R U . . .
H48C H -0.1861 0.3551 0.1187 0.125 Uiso 1 1 calc R U . . .
C49 C 0.1404(16) 0.3587(14) 0.0476(9) 0.075(7) Uani 1 1 d . . . . .
H49A H 0.1539 0.3891 0.0158 0.091 Uiso 1 1 calc R U . . .
H49B H 0.1311 0.3027 0.0379 0.091 Uiso 1 1 calc R U . . .
H49C H 0.1850 0.3621 0.0741 0.091 Uiso 1 1 calc R U . . .
C51 C 0.1364(10) 0.4504(10) 0.4449(5) 0.037(3) Uani 1 1 d . . . . .
C52 C 0.1441(10) 0.3677(10) 0.4493(6) 0.038(3) Uani 1 1 d . . . . .
C53 C 0.0748(12) 0.3230(11) 0.4420(7) 0.046(4) Uani 1 1 d . . . . .
H53 H 0.0784 0.2664 0.4437 0.056 Uiso 1 1 calc R U . . .
C54 C -0.0003(11) 0.3581(11) 0.4324(7) 0.046(4) Uani 1 1 d . . . . .
C55 C -0.0056(10) 0.4405(11) 0.4308(7) 0.043(4) Uani 1 1 d . . . . .
H55 H -0.0568 0.4649 0.4250 0.051 Uiso 1 1 calc R U . . .
C56 C 0.0624(10) 0.4884(9) 0.4373(6) 0.036(3) Uani 1 1 d . . . . .
C57 C 0.2251(12) 0.3285(12) 0.4578(8) 0.057(5) Uani 1 1 d . . . . .
H57A H 0.2179 0.2707 0.4617 0.068 Uiso 1 1 calc R U . . .
H57B H 0.2518 0.3500 0.4902 0.068 Uiso 1 1 calc R U . . .
H57C H 0.2582 0.3393 0.4272 0.068 Uiso 1 1 calc R U . . .
C58 C -0.0760(12) 0.3075(13) 0.4252(10) 0.066(6) Uani 1 1 d . . . . .
H58A H -0.0797 0.2708 0.4554 0.079 Uiso 1 1 calc R U . . .
H58B H -0.0736 0.2768 0.3921 0.079 Uiso 1 1 calc R U . . .
H58C H -0.1233 0.3424 0.4234 0.079 Uiso 1 1 calc R U . . .
C59 C 0.0542(11) 0.5780(11) 0.4331(7) 0.046(4) Uani 1 1 d . . . . .
H59A H 0.0073 0.5955 0.4524 0.055 Uiso 1 1 calc R U . . .
H59B H 0.0473 0.5933 0.3955 0.055 Uiso 1 1 calc R U . . .
H59C H 0.1028 0.6034 0.4486 0.055 Uiso 1 1 calc R U . . .
C61 C 0.3995(9) 0.5908(10) 0.4339(6) 0.037(3) Uani 1 1 d . . . . .
C62 C 0.4044(10) 0.6733(11) 0.4298(6) 0.042(4) Uani 1 1 d . . . . .
C63 C 0.4778(12) 0.7053(14) 0.4196(8) 0.058(5) Uani 1 1 d . . . . .
H63 H 0.4830 0.7617 0.4176 0.070 Uiso 1 1 calc R U . . .
C64 C 0.5455(12) 0.6581(15) 0.4120(8) 0.061(6) Uani 1 1 d . . . . .
C65 C 0.5379(11) 0.5764(15) 0.4174(7) 0.060(6) Uani 1 1 d . . . . .
H65 H 0.5839 0.5437 0.4131 0.072 Uiso 1 1 calc R U . . .
C66 C 0.4653(10) 0.5406(12) 0.4290(6) 0.043(4) Uani 1 1 d . . . . .
C67 C 0.3315(12) 0.7254(11) 0.4334(8) 0.053(4) Uani 1 1 d . . . . .
H67A H 0.2998 0.7229 0.3998 0.064 Uiso 1 1 calc R U . . .
H67B H 0.3483 0.7806 0.4403 0.064 Uiso 1 1 calc R U . . .
H67C H 0.2986 0.7066 0.4625 0.064 Uiso 1 1 calc R U . . .
C68 C 0.6249(14) 0.697(2) 0.3990(12) 0.104(11) Uani 1 1 d . . . . .
H68A H 0.6387 0.7376 0.4256 0.125 Uiso 1 1 calc R U . . .
H68B H 0.6202 0.7210 0.3636 0.125 Uiso 1 1 calc R U . . .
H68C H 0.6673 0.6558 0.3994 0.125 Uiso 1 1 calc R U . . .
C69 C 0.4579(12) 0.4513(12) 0.4339(8) 0.055(5) Uani 1 1 d . . . . .
H69A H 0.4213 0.4310 0.4056 0.066 Uiso 1 1 calc R U . . .
H69B H 0.4366 0.4379 0.4687 0.066 Uiso 1 1 calc R U . . .
H69C H 0.5110 0.4267 0.4307 0.066 Uiso 1 1 calc R U . . .
Cl1S Cl 0.2120(4) 0.5253(4) 0.7640(3) 0.0725(15) Uani 1 1 d . . . . .
Cl2S Cl 0.2352(5) 0.5332(5) 0.6505(3) 0.094(2) Uani 1 1 d . . . . .
C1S C 0.1800(14) 0.5686(13) 0.7046(11) 0.074(7) Uani 1 1 d . . . . .
H1SA H 0.1862 0.6272 0.7074 0.089 Uiso 1 1 calc R U . . .
H1SB H 0.1222 0.5568 0.6979 0.089 Uiso 1 1 calc R U . . .

loop_
_atom_site_aniso_label
_atom_site_aniso_U_11
_atom_site_aniso_U_22
_atom_site_aniso_U_33
_atom_site_aniso_U_23
_atom_site_aniso_U_13
_atom_site_aniso_U_12
Re1 0.0235(2) 0.0194(2) 0.0165(2) 0.00028(16) 0.00122(17) 0.00035(17)
Re2 0.0251(2) 0.0250(2) 0.0177(2) -0.00109(17) 0.00185(18) -0.00375(18)
Re3 0.0263(2) 0.0389(3) 0.0183(2) 0.0043(2) 0.00206(19) 0.0094(2)
Re4 0.0373(3) 0.0203(2) 0.0187(2) 0.00045(17) 0.0029(2) 0.0059(2)
Re5 0.0270(2) 0.0237(2) 0.0142(2) 0.00005(17) 0.00068(17) 0.00159(18)
Re6 0.0252(2) 0.0302(3) 0.0146(2) 0.00114(18) 0.00025(18) 0.00014(19)
Cl1 0.0241(15) 0.0412(19) 0.051(2) 0.0093(16) 0.0082(14) 0.0056(14)
Cl2 0.055(2) 0.0328(18) 0.045(2) -0.0023(15) 0.0074(18) -0.0176(16)
S1 0.0264(15) 0.0222(14) 0.0226(15) 0.0025(11) -0.0001(12) 0.0008(11)
S2 0.0366(17) 0.0235(15) 0.0178(14) -0.0006(11) -0.0018(12) -0.0057(13)
S3 0.0340(16) 0.0199(13) 0.0148(13) 0.0025(10) 0.0018(11) -0.0007(12)
S4 0.0334(16) 0.0237(15) 0.0247(15) -0.0038(12) 0.0063(13) -0.0054(12)
S5 0.0254(15) 0.0391(18) 0.0166(14) 0.0024(12) 0.0012(11) 0.0001(13)
S6 0.050(2) 0.0342(18) 0.0226(16) -0.0023(13) 0.0085(15) 0.0146(16)
S7 0.0375(19) 0.046(2) 0.0285(18) 0.0110(15) 0.0015(14) 0.0162(16)
S8 0.0276(16) 0.060(2) 0.0174(15) 0.0035(14) -0.0005(12) -0.0084(16)
P1A 0.028(6) 0.051(10) 0.036(6) 0.012(7) 0.009(5) 0.016(7)
P1B 0.030(5) 0.040(8) 0.039(6) 0.008(6) -0.003(4) 0.006(6)
P2A 0.056(7) 0.022(2) 0.040(4) -0.005(2) 0.010(5) 0.011(3)
P2B 0.056(7) 0.022(2) 0.040(4) -0.005(2) 0.010(5) 0.011(3)
N1 0.034(7) 0.072(10) 0.024(6) 0.004(6) -0.001(5) -0.013(6)
N2 0.040(7) 0.053(8) 0.013(5) -0.001(5) -0.002(5) -0.010(6)
N3 0.039(7) 0.051(8) 0.020(6) -0.005(5) 0.001(5) -0.004(6)
N4 0.035(6) 0.047(7) 0.016(5) -0.003(5) -0.002(5) 0.001(5)
C1 0.033(7) 0.039(8) 0.028(7) -0.002(6) 0.004(6) 0.003(6)
C2 0.057(11) 0.106(17) 0.020(8) 0.011(9) -0.003(7) -0.019(11)
C3 0.057(11) 0.097(16) 0.016(7) 0.014(8) -0.008(7) -0.022(10)
C4 0.031(7) 0.036(7) 0.026(7) 0.001(5) -0.003(5) -0.005(6)
C5 0.051(10) 0.063(11) 0.025(8) -0.006(7) -0.001(7) -0.005(8)
C6 0.044(9) 0.065(11) 0.014(6) -0.004(6) 0.001(6) -0.002(8)
C31 0.038(8) 0.071(12) 0.017(7) 0.011(7) 0.003(6) -0.005(8)
C32 0.042(9) 0.058(10) 0.028(8) 0.020(7) -0.001(6) -0.005(7)
C33 0.045(10) 0.058(11) 0.049(10) 0.009(8) -0.004(8) -0.006(8)
C34 0.042(9) 0.084(15) 0.037(9) 0.011(9) 0.002(7) -0.011(9)
C35 0.041(9) 0.086(15) 0.035(9) -0.004(9) 0.010(7) -0.002(9)
C36 0.047(9) 0.063(11) 0.018(7) 0.004(7) 0.008(6) -0.002(8)
C37 0.047(10) 0.059(12) 0.071(13) 0.024(10) 0.007(9) 0.007(9)
C38 0.049(12) 0.095(19) 0.087(17) -0.002(14) 0.005(12) -0.006(12)
C39 0.069(14) 0.084(15) 0.045(11) -0.016(10) 0.025(10) -0.004(11)
C41 0.043(8) 0.039(8) 0.015(6) 0.004(5) -0.007(5) -0.011(6)
C42 0.039(8) 0.046(9) 0.026(7) -0.002(6) -0.008(6) -0.008(7)
C43 0.042(9) 0.068(12) 0.031(8) 0.011(8) -0.009(7) -0.022(8)
C44 0.088(16) 0.074(14) 0.039(10) 0.020(9) -0.027(10) -0.046(13)
C45 0.100(18) 0.040(10) 0.052(12) 0.005(8) -0.032(12) -0.017(11)
C46 0.071(12) 0.045(10) 0.030(8) -0.011(7) -0.016(8) 0.001(8)
C47 0.048(10) 0.051(10) 0.062(12) -0.006(9) -0.010(9) -0.001(8)
C48 0.11(2) 0.11(2) 0.082(17) 0.050(16) -0.039(16) -0.083(19)
C49 0.104(19) 0.067(14) 0.054(13) -0.023(11) -0.017(12) 0.016(13)
C51 0.048(9) 0.051(9) 0.013(6) 0.007(6) 0.007(6) -0.007(7)
C52 0.047(9) 0.046(9) 0.020(7) 0.007(6) 0.003(6) -0.005(7)
C53 0.062(11) 0.042(9) 0.035(9) 0.002(7) 0.010(8) -0.008(8)
C54 0.045(9) 0.050(10) 0.043(9) -0.001(7) 0.007(7) -0.016(8)
C55 0.039(8) 0.053(10) 0.037(9) -0.004(7) 0.010(7) -0.003(7)
C56 0.044(8) 0.042(8) 0.023(7) -0.001(6) 0.011(6) -0.005(7)
C57 0.055(11) 0.062(12) 0.053(11) 0.025(9) -0.001(9) 0.009(9)
C58 0.051(11) 0.058(12) 0.088(16) -0.016(11) 0.014(11) -0.015(9)
C59 0.047(9) 0.052(10) 0.040(9) -0.001(7) 0.015(7) -0.003(8)
C61 0.032(7) 0.056(10) 0.024(7) -0.001(6) -0.006(6) -0.008(7)
C62 0.042(9) 0.060(10) 0.024(7) -0.007(7) -0.006(6) -0.004(7)
C63 0.052(11) 0.076(14) 0.047(11) 0.007(9) -0.008(8) -0.025(10)
C64 0.041(10) 0.098(17) 0.044(10) 0.014(10) -0.013(8) -0.015(10)
C65 0.035(9) 0.104(18) 0.042(10) 0.015(10) -0.007(7) 0.013(10)
C66 0.038(8) 0.070(12) 0.019(7) 0.005(7) -0.005(6) 0.009(8)
C67 0.054(11) 0.049(10) 0.056(11) -0.007(8) -0.011(9) -0.004(8)
C68 0.043(13) 0.16(3) 0.10(2) 0.03(2) -0.002(13) -0.036(16)
C69 0.058(11) 0.062(12) 0.045(10) -0.009(9) -0.014(8) 0.028(9)
Cl1S 0.064(3) 0.076(4) 0.078(4) 0.003(3) 0.005(3) -0.014(3)
Cl2S 0.099(5) 0.118(6) 0.065(4) 0.006(4) 0.001(4) 0.006(4)
C1S 0.054(12) 0.046(11) 0.12(2) 0.007(12) -0.012(13) 0.001(9)

loop_
_atom_type_symbol
_atom_type_description
_atom_type_scat_dispersion_real
_atom_type_scat_dispersion_imag
_atom_type_scat_source
C C 0.0033 0.0016 'International Tables Vol C Tables 4.2.6.8 and 6.1.1.4'
H H 0.0000 0.0000 'International Tables Vol C Tables 4.2.6.8 and 6.1.1.4'
N N 0.0061 0.0033 'International Tables Vol C Tables 4.2.6.8 and 6.1.1.4'
P P 0.1023 0.0942 'International Tables Vol C Tables 4.2.6.8 and 6.1.1.4'
S S 0.1246 0.1234 'International Tables Vol C Tables 4.2.6.8 and 6.1.1.4'
Cl Cl 0.1484 0.1585 'International Tables Vol C Tables 4.2.6.8 and 6.1.1.4'
Re Re -1.0185 7.2310 'International Tables Vol C Tables 4.2.6.8 and 6.1.1.4'

loop_
_geom_angle_atom_site_label_1
_geom_angle_atom_site_label_2
_geom_angle_atom_site_label_3
_geom_angle
_geom_angle_site_symmetry_1
_geom_angle_site_symmetry_3
S2 Re1 S3 90.00(10) . .
S2 Re1 S4 173.41(12) . .
S3 Re1 S4 90.38(11) . .
S2 Re1 S1 90.00(11) . .
S3 Re1 S1 173.58(11) . .
S4 Re1 S1 88.89(11) . .
S2 Re1 Cl1 91.40(13) . .
S3 Re1 Cl1 90.28(12) . .
S4 Re1 Cl1 95.18(13) . .
S1 Re1 Cl1 96.15(12) . .
S2 Re1 Re4 57.04(8) . .
S3 Re1 Re4 57.15(8) . .
S4 Re1 Re4 118.08(9) . .
S1 Re1 Re4 117.87(8) . .
Cl1 Re1 Re4 130.97(10) . .
S2 Re1 Re2 116.98(8) . .
S3 Re1 Re2 117.34(8) . .
S4 Re1 Re2 57.23(8) . .
S1 Re1 Re2 57.19(8) . .
Cl1 Re1 Re2 138.60(10) . .
Re4 Re1 Re2 90.42(2) . .
S2 Re1 Re6 117.96(8) . .
S3 Re1 Re6 57.27(8) . .
S4 Re1 Re6 57.17(9) . .
S1 Re1 Re6 117.33(8) . .
Cl1 Re1 Re6 133.58(10) . .
Re4 Re1 Re6 60.97(2) . .
Re2 Re1 Re6 60.141(19) . .
S2 Re1 Re5 56.97(8) . .
S3 Re1 Re5 117.88(8) . .
S4 Re1 Re5 117.29(8) . .
S1 Re1 Re5 57.14(8) . .
Cl1 Re1 Re5 134.97(10) . .
Re4 Re1 Re5 60.775(19) . .
Re2 Re1 Re5 60.072(19) . .
Re6 Re1 Re5 91.27(2) . .
S8 Re2 S5 88.13(12) . .
S8 Re2 S4 90.87(12) . .
S5 Re2 S4 173.80(12) . .
S8 Re2 S1 173.78(13) . .
S5 Re2 S1 90.96(11) . .
S4 Re2 S1 89.38(11) . .
S8 Re2 Cl2 94.30(15) . .
S5 Re2 Cl2 94.49(13) . .
S4 Re2 Cl2 91.69(12) . .
S1 Re2 Cl2 91.91(13) . .
S8 Re2 Re1 117.53(9) . .
S5 Re2 Re1 117.81(9) . .
S4 Re2 Re1 57.50(8) . .
S1 Re2 Re1 57.71(7) . .
Cl2 Re2 Re1 133.61(11) . .
S8 Re2 Re3 56.93(10) . .
S5 Re2 Re3 57.03(8) . .
S4 Re2 Re3 117.54(8) . .
S1 Re2 Re3 117.66(8) . .
Cl2 Re2 Re3 136.80(11) . .
Re1 Re2 Re3 89.58(2) . .
S8 Re2 Re5 117.29(10) . .
S5 Re2 Re5 57.66(8) . .
S4 Re2 Re5 117.76(8) . .
S1 Re2 Re5 57.37(8) . .
Cl2 Re2 Re5 134.53(10) . .
Re1 Re2 Re5 60.271(18) . .
Re3 Re2 Re5 60.36(2) . .
S8 Re2 Re6 57.50(9) . .
S5 Re2 Re6 117.39(9) . .
S4 Re2 Re6 57.25(8) . .
S1 Re2 Re6 117.85(8) . .
Cl2 Re2 Re6 134.03(10) . .
Re1 Re2 Re6 60.149(19) . .
Re3 Re2 Re6 60.36(2) . .
Re5 Re2 Re6 91.40(2) . .
S8 Re3 S5 88.33(12) . .
S8 Re3 S7 90.25(14) . .
S5 Re3 S7 173.49(12) . .
S8 Re3 S6 173.64(13) . .
S5 Re3 S6 90.49(12) . .
S7 Re3 S6 90.23(13) . .
S8 Re3 P1A 90.2(4) . .
S5 Re3 P1A 89.8(4) . .
S7 Re3 P1A 96.6(4) . .
S6 Re3 P1A 96.0(4) . .
S8 Re3 P1B 100.0(4) . .
S5 Re3 P1B 95.6(4) . .
S7 Re3 P1B 90.9(4) . .
S6 Re3 P1B 86.4(4) . .
S8 Re3 Re4 117.94(9) . .
S5 Re3 Re4 117.95(8) . .
S7 Re3 Re4 57.44(10) . .
S6 Re3 Re4 57.40(9) . .
P1A Re3 Re4 139.2(3) . .
P1B Re3 Re4 128.2(3) . .
S8 Re3 Re2 57.13(10) . .
S5 Re3 Re2 57.15(8) . .
S7 Re3 Re2 116.98(9) . .
S6 Re3 Re2 117.21(9) . .
P1A Re3 Re2 130.9(3) . .
P1B Re3 Re2 141.7(3) . .
Re4 Re3 Re2 89.93(2) . .
S8 Re3 Re5 116.99(10) . .
S5 Re3 Re5 57.50(8) . .
S7 Re3 Re5 117.90(10) . .
S6 Re3 Re5 57.41(9) . .
P1A Re3 Re5 134.1(4) . .
P1B Re3 Re5 131.3(5) . .
Re4 Re3 Re5 60.50(2) . .
Re2 Re3 Re5 59.863(19) . .
S8 Re3 Re6 57.37(8) . .
S5 Re3 Re6 117.01(8) . .
S7 Re3 Re6 57.17(9) . .
S6 Re3 Re6 118.00(10) . .
P1A Re3 Re6 134.6(4) . .
P1B Re3 Re6 137.3(5) . .
Re4 Re3 Re6 60.63(2) . .
Re2 Re3 Re6 59.870(19) . .
Re5 Re3 Re6 90.82(2) . .
S2 Re4 S3 90.68(11) . .
S2 Re4 S7 173.50(13) . .
S3 Re4 S7 88.84(12) . .
S2 Re4 S6 89.12(12) . .
S3 Re4 S6 173.96(12) . .
S7 Re4 S6 90.67(13) . .
S2 Re4 P2B 89.3(6) . .
S3 Re4 P2B 93.7(5) . .
S7 Re4 P2B 97.2(6) . .
S6 Re4 P2B 92.3(5) . .
S2 Re4 P2A 84.7(4) . .
S3 Re4 P2A 86.0(3) . .
S7 Re4 P2A 101.8(4) . .
S6 Re4 P2A 100.0(3) . .
S2 Re4 Re1 57.62(8) . .
S3 Re4 Re1 57.60(7) . .
S7 Re4 Re1 117.02(10) . .
S6 Re4 Re1 117.57(9) . .
P2B Re4 Re1 132.4(5) . .
P2A Re4 Re1 123.7(2) . .
S2 Re4 Re3 117.09(8) . .
S3 Re4 Re3 117.15(8) . .
S7 Re4 Re3 57.69(10) . .
S6 Re4 Re3 57.85(10) . .
P2B Re4 Re3 137.3(5) . .
P2A Re4 Re3 146.2(2) . .
Re1 Re4 Re3 90.07(2) . .
S2 Re4 Re5 56.91(8) . .
S3 Re4 Re5 117.73(7) . .
S7 Re4 Re5 117.85(10) . .
S6 Re4 Re5 57.43(9) . .
P2B Re4 Re5 131.6(7) . .
P2A Re4 Re5 132.7(4) . .
Re1 Re4 Re5 60.169(19) . .
Re3 Re4 Re5 60.20(2) . .
S2 Re4 Re6 117.56(8) . .
S3 Re4 Re6 57.03(8) . .
S7 Re4 Re6 57.06(10) . .
S6 Re4 Re6 117.95(10) . .
P2B Re4 Re6 138.0(7) . .
P2A Re4 Re6 134.8(4) . .
Re1 Re4 Re6 59.983(19) . .
Re3 Re4 Re6 60.14(2) . .
Re5 Re4 Re6 90.36(2) . .
C1 Re5 S2 94.3(4) . .
C1 Re5 S1 87.9(4) . .
S2 Re5 S1 90.22(11) . .
C1 Re5 S5 94.5(4) . .
S2 Re5 S5 171.24(11) . .
S1 Re5 S5 90.27(11) . .
C1 Re5 S6 99.7(4) . .
S2 Re5 S6 88.50(13) . .
S1 Re5 S6 172.39(11) . .
S5 Re5 S6 89.86(13) . .
C1 Re5 Re2 130.9(4) . .
S2 Re5 Re2 116.65(8) . .
S1 Re5 Re2 57.12(8) . .
S5 Re5 Re2 56.84(8) . .
S6 Re5 Re2 117.08(10) . .
C1 Re5 Re1 131.3(4) . .
S2 Re5 Re1 57.05(8) . .
S1 Re5 Re1 57.40(7) . .
S5 Re5 Re1 116.39(8) . .
S6 Re5 Re1 115.98(9) . .
Re2 Re5 Re1 59.657(18) . .
C1 Re5 Re3 139.5(4) . .
S2 Re5 Re3 115.69(8) . .
S1 Re5 Re3 116.83(8) . .
S5 Re5 Re3 56.58(8) . .
S6 Re5 Re3 57.36(10) . .
Re2 Re5 Re3 59.78(2) . .
Re1 Re5 Re3 88.90(2) . .
C1 Re5 Re4 139.5(4) . .
S2 Re5 Re4 56.42(8) . .
S1 Re5 Re4 116.41(8) . .
S5 Re5 Re4 115.82(8) . .
S6 Re5 Re4 56.95(9) . .
Re2 Re5 Re4 89.19(2) . .
Re1 Re5 Re4 59.056(18) . .
Re3 Re5 Re4 59.30(2) . .
C4 Re6 S4 88.7(4) . .
C4 Re6 S3 94.8(4) . .
S4 Re6 S3 90.31(11) . .
C4 Re6 S8 94.1(4) . .
S4 Re6 S8 90.35(13) . .
S3 Re6 S8 171.13(11) . .
C4 Re6 S7 99.0(4) . .
S4 Re6 S7 172.28(12) . .
S3 Re6 S7 88.36(13) . .
S8 Re6 S7 89.81(15) . .
C4 Re6 Re2 131.2(4) . .
S4 Re6 Re2 57.10(8) . .
S3 Re6 Re2 116.68(7) . .
S8 Re6 Re2 56.85(9) . .
S7 Re6 Re2 117.03(9) . .
C4 Re6 Re1 132.1(4) . .
S4 Re6 Re1 57.29(8) . .
S3 Re6 Re1 57.05(7) . .
S8 Re6 Re1 116.44(9) . .
S7 Re6 Re1 115.99(10) . .
Re2 Re6 Re1 59.710(18) . .
C4 Re6 Re3 138.7(4) . .
S4 Re6 Re3 116.80(8) . .
S3 Re6 Re3 115.57(7) . .
S8 Re6 Re3 56.52(9) . .
S7 Re6 Re3 57.32(9) . .
Re2 Re6 Re3 59.77(2) . .
Re1 Re6 Re3 88.99(2) . .
C4 Re6 Re4 139.5(4) . .
S4 Re6 Re4 116.28(8) . .
S3 Re6 Re4 56.37(7) . .
S8 Re6 Re4 115.69(9) . .
S7 Re6 Re4 56.97(10) . .
Re2 Re6 Re4 89.06(2) . .
Re1 Re6 Re4 59.044(19) . .
Re3 Re6 Re4 59.23(2) . .
Re2 S1 Re5 65.52(8) . .
Re2 S1 Re1 65.10(8) . .
Re5 S1 Re1 65.45(8) . .
Re4 S2 Re5 66.67(9) . .
Re4 S2 Re1 65.34(8) . .
Re5 S2 Re1 65.97(8) . .
Re4 S3 Re1 65.25(8) . .
Re4 S3 Re6 66.60(8) . .
Re1 S3 Re6 65.68(8) . .
Re2 S4 Re6 65.65(9) . .
Re2 S4 Re1 65.28(8) . .
Re6 S4 Re1 65.55(8) . .
Re3 S5 Re2 65.82(8) . .
Re3 S5 Re5 65.91(9) . .
Re2 S5 Re5 65.50(8) . .
Re4 S6 Re3 64.75(9) . .
Re4 S6 Re5 65.63(9) . .
Re3 S6 Re5 65.23(9) . .
Re4 S7 Re6 65.98(9) . .
Re4 S7 Re3 64.87(9) . .
Re6 S7 Re3 65.51(10) . .
Re3 S8 Re2 65.94(9) . .
Re3 S8 Re6 66.11(10) . .
Re2 S8 Re6 65.66(9) . .
C11A P1A C13A 103.0(18) . .
C11A P1A C15A 102.8(16) . .
C13A P1A C15A 109(2) . .
C11A P1A Re3 119.1(14) . .
C13A P1A Re3 111.3(15) . .
C15A P1A Re3 111.4(14) . .
C11B P1B C15B 104.9(18) . .
C11B P1B C13B 106.7(19) . .
C15B P1B C13B 100.8(19) . .
C11B P1B Re3 113.8(14) . .
C15B P1B Re3 118.5(15) . .
C13B P1B Re3 110.7(15) . .
C21A P2A C25A 105.6(17) . .
C21A P2A C23A 98.6(16) . .
C25A P2A C23A 102.8(16) . .
C21A P2A Re4 116.3(14) . .
C25A P2A Re4 116.2(13) . .
C23A P2A Re4 115.1(13) . .
C21B P2B C23B 116(2) . .
C21B P2B C25B 105(3) . .
C23B P2B C25B 93(3) . .
C21B P2B Re4 114(2) . .
C23B P2B Re4 116(2) . .
C25B P2B Re4 109(2) . .
C1 N1 C2 111.9(14) . .
C1 N1 C31 129.4(13) . .
C2 N1 C31 118.2(13) . .
C1 N2 C3 111.7(13) . .
C1 N2 C41 128.9(12) . .
C3 N2 C41 119.0(12) . .
C5 N3 C4 111.3(13) . .
C5 N3 C51 120.4(13) . .
C4 N3 C51 128.1(12) . .
C6 N4 C4 112.8(13) . .
C6 N4 C61 118.8(12) . .
C4 N4 C61 128.4(12) . .
N1 C1 N2 102.3(12) . .
N1 C1 Re5 128.8(11) . .
N2 C1 Re5 127.6(10) . .
C3 C2 N1 106.6(15) . .
C2 C3 N2 107.4(15) . .
N4 C4 N3 101.3(12) . .
N4 C4 Re6 129.8(10) . .
N3 C4 Re6 128.1(10) . .
C6 C5 N3 108.7(15) . .
C5 C6 N4 105.9(14) . .
C12A C11A P1A 114(2) . .
C14A C13A P1A 119(3) . .
C16A C15A P1A 118(3) . .
C12B C11B P1B 115(3) . .
C14B C13B P1B 115(3) . .
C16B C15B P1B 116(3) . .
C22A C21A P2A 113(2) . .
C24A C23A P2A 115(2) . .
C26A C25A P2A 116(3) . .
C22B C21B P2B 116(4) . .
C24B C23B P2B 117(3) . .
C26B C25B P2B 118(4) . .
C36 C31 C32 123.0(16) . .
C36 C31 N1 118.6(17) . .
C32 C31 N1 118.2(16) . .
C33 C32 C31 117.2(17) . .
C33 C32 C37 121.3(18) . .
C31 C32 C37 121.5(16) . .
C32 C33 C34 121.5(19) . .
C35 C34 C33 119.2(18) . .
C35 C34 C38 122(2) . .
C33 C34 C38 119(2) . .
C34 C35 C36 121.4(19) . .
C31 C36 C35 117.7(18) . .
C31 C36 C39 121.7(17) . .
C35 C36 C39 120.6(17) . .
C42 C41 C46 122.2(15) . .
C42 C41 N2 119.5(14) . .
C46 C41 N2 118.1(16) . .
C41 C42 C43 117.6(16) . .
C41 C42 C47 122.7(15) . .
C43 C42 C47 119.6(17) . .
C44 C43 C42 123(2) . .
C43 C44 C45 116.9(18) . .
C43 C44 C48 123(3) . .
C45 C44 C48 121(2) . .
C46 C45 C44 123.1(19) . .
C45 C46 C41 116.6(19) . .
C45 C46 C49 123.8(19) . .
C41 C46 C49 119.5(19) . .
C56 C51 C52 122.9(15) . .
C56 C51 N3 120.2(14) . .
C52 C51 N3 116.7(15) . .
C53 C52 C51 117.0(16) . .
C53 C52 C57 121.3(16) . .
C51 C52 C57 121.5(15) . .
C52 C53 C54 122.2(16) . .
C55 C54 C53 118.8(16) . .
C55 C54 C58 120.0(18) . .
C53 C54 C58 121.2(17) . .
C54 C55 C56 121.3(16) . .
C55 C56 C51 117.6(15) . .
C55 C56 C59 119.6(16) . .
C51 C56 C59 122.7(15) . .
C66 C61 C62 123.2(15) . .
C66 C61 N4 118.1(15) . .
C62 C61 N4 118.4(15) . .
C63 C62 C61 117.3(17) . .
C63 C62 C67 120.9(18) . .
C61 C62 C67 121.7(16) . .
C62 C63 C64 122(2) . .
C65 C64 C63 118.2(18) . .
C65 C64 C68 122(2) . .
C63 C64 C68 120(2) . .
C64 C65 C66 122.1(19) . .
C61 C66 C65 116.9(18) . .
C61 C66 C69 121.8(16) . .
C65 C66 C69 121.3(17) . .
Cl1S C1S Cl2S 111.9(12) . .

loop_
_geom_bond_atom_site_label_1
_geom_bond_atom_site_label_2
_geom_bond_distance
_geom_bond_site_symmetry_2
Re1 S2 2.399(3) .
Re1 S3 2.401(3) .
Re1 S4 2.410(3) .
Re1 S1 2.419(3) .
Re1 Cl1 2.420(3) .
Re1 Re4 2.5819(7) .
Re1 Re2 2.5954(7) .
Re1 Re6 2.6070(7) .
Re1 Re5 2.6115(7) .
Re2 S8 2.395(4) .
Re2 S5 2.398(3) .
Re2 S4 2.403(3) .
Re2 S1 2.405(3) .
Re2 Cl2 2.421(4) .
Re2 Re3 2.6040(7) .
Re2 Re5 2.6063(7) .
Re2 Re6 2.6068(7) .
Re3 S8 2.390(4) .
Re3 S5 2.395(3) .
Re3 S7 2.423(4) .
Re3 S6 2.429(4) .
Re3 P1A 2.477(19) .
Re3 P1B 2.48(2) .
Re3 Re4 2.5954(8) .
Re3 Re5 2.6194(7) .
Re3 Re6 2.6197(7) .
Re4 S2 2.384(3) .
Re4 S3 2.388(3) .
Re4 S7 2.416(4) .
Re4 S6 2.418(4) .
Re4 P2B 2.496(10) .
Re4 P2A 2.504(7) .
Re4 Re5 2.6272(7) .
Re4 Re6 2.6326(7) .
Re5 C1 2.213(15) .
Re5 S2 2.397(3) .
Re5 S1 2.412(3) .
Re5 S5 2.420(3) .
Re5 S6 2.431(4) .
Re6 C4 2.203(14) .
Re6 S4 2.406(3) .
Re6 S3 2.407(3) .
Re6 S8 2.413(4) .
Re6 S7 2.419(4) .
P1A C11A 1.829(17) .
P1A C13A 1.837(16) .
P1A C15A 1.839(17) .
P1B C11B 1.830(17) .
P1B C15B 1.832(17) .
P1B C13B 1.833(16) .
P2A C21A 1.835(17) .
P2A C25A 1.839(17) .
P2A C23A 1.841(17) .
P2B C21B 1.826(18) .
P2B C23B 1.836(18) .
P2B C25B 1.841(17) .
N1 C1 1.375(19) .
N1 C2 1.40(2) .
N1 C31 1.46(2) .
N2 C1 1.382(19) .
N2 C3 1.389(19) .
N2 C41 1.449(19) .
N3 C5 1.37(2) .
N3 C4 1.387(19) .
N3 C51 1.45(2) .
N4 C6 1.377(18) .
N4 C4 1.384(18) .
N4 C61 1.459(19) .
C2 C3 1.33(3) .
C5 C6 1.33(2) .
C11A C12A 1.51(2) .
C13A C14A 1.51(2) .
C15A C16A 1.51(2) .
C11B C12B 1.51(2) .
C13B C14B 1.51(2) .
C15B C16B 1.51(2) .
C21A C22A 1.51(2) .
C23A C24A 1.51(2) .
C25A C26A 1.51(2) .
C21B C22B 1.51(2) .
C23B C24B 1.51(2) .
C25B C26B 1.51(2) .
C31 C36 1.38(2) .
C31 C32 1.39(3) .
C32 C33 1.38(2) .
C32 C37 1.49(3) .
C33 C34 1.39(3) .
C34 C35 1.37(3) .
C34 C38 1.51(3) .
C35 C36 1.39(2) .
C36 C39 1.53(3) .
C41 C42 1.39(2) .
C41 C46 1.40(2) .
C42 C43 1.39(2) .
C42 C47 1.48(2) .
C43 C44 1.37(3) .
C44 C45 1.40(4) .
C44 C48 1.49(3) .
C45 C46 1.40(3) .
C46 C49 1.49(3) .
C51 C56 1.39(2) .
C51 C52 1.39(2) .
C52 C53 1.38(2) .
C52 C57 1.51(2) .
C53 C54 1.39(3) .
C54 C55 1.38(2) .
C54 C58 1.52(2) .
C55 C56 1.39(2) .
C56 C59 1.51(2) .
C61 C66 1.39(2) .
C61 C62 1.39(2) .
C62 C63 1.37(2) .
C62 C67 1.50(3) .
C63 C64 1.39(3) .
C64 C65 1.38(3) .
C64 C68 1.52(3) .
C65 C66 1.39(3) .
C66 C69 1.51(3) .
Cl1S C1S 1.72(3) .
Cl2S C1S 1.77(3) .

loop_
_geom_torsion_atom_site_label_1
_geom_torsion_atom_site_label_2
_geom_torsion_atom_site_label_3
_geom_torsion_atom_site_label_4
_geom_torsion
_geom_torsion_site_symmetry_1
_geom_torsion_site_symmetry_2
_geom_torsion_site_symmetry_3
_geom_torsion_site_symmetry_4
S2 Re1 Re2 S8 -104.54(14) . . . .
S3 Re1 Re2 S8 0.73(14) . . . .
S4 Re1 Re2 S8 71.82(15) . . . .
S1 Re1 Re2 S8 -175.37(14) . . . .
Cl1 Re1 Re2 S8 127.21(18) . . . .
Re4 Re1 Re2 S8 -51.90(11) . . . .
Re6 Re1 Re2 S8 3.78(11) . . . .
Re5 Re1 Re2 S8 -107.32(11) . . . .
S2 Re1 Re2 S5 -1.04(13) . . . .
S3 Re1 Re2 S5 104.22(12) . . . .
S4 Re1 Re2 S5 175.32(14) . . . .
S1 Re1 Re2 S5 -71.88(13) . . . .
Cl1 Re1 Re2 S5 -129.29(17) . . . .
Re4 Re1 Re2 S5 51.59(9) . . . .
Re6 Re1 Re2 S5 107.28(9) . . . .
Re5 Re1 Re2 S5 -3.82(9) . . . .
S2 Re1 Re2 S4 -176.36(13) . . . .
S3 Re1 Re2 S4 -71.09(13) . . . .
S1 Re1 Re2 S4 112.80(13) . . . .
Cl1 Re1 Re2 S4 55.39(18) . . . .
Re4 Re1 Re2 S4 -123.72(10) . . . .
Re6 Re1 Re2 S4 -68.04(10) . . . .
Re5 Re1 Re2 S4 -179.14(10) . . . .
S2 Re1 Re2 S1 70.84(13) . . . .
S3 Re1 Re2 S1 176.10(12) . . . .
S4 Re1 Re2 S1 -112.80(13) . . . .
Cl1 Re1 Re2 S1 -57.41(17) . . . .
Re4 Re1 Re2 S1 123.47(9) . . . .
Re6 Re1 Re2 S1 179.16(9) . . . .
Re5 Re1 Re2 S1 68.05(9) . . . .
S2 Re1 Re2 Cl2 127.62(17) . . . .
S3 Re1 Re2 Cl2 -127.11(16) . . . .
S4 Re1 Re2 Cl2 -56.02(17) . . . .
S1 Re1 Re2 Cl2 56.78(17) . . . .
Cl1 Re1 Re2 Cl2 -0.6(2) . . . .
Re4 Re1 Re2 Cl2 -179.74(14) . . . .
Re6 Re1 Re2 Cl2 -124.06(14) . . . .
Re5 Re1 Re2 Cl2 124.84(14) . . . .
S2 Re1 Re2 Re3 -52.79(9) . . . .
S3 Re1 Re2 Re3 52.47(9) . . . .
S4 Re1 Re2 Re3 123.57(10) . . . .
S1 Re1 Re2 Re3 -123.63(9) . . . .
Cl1 Re1 Re2 Re3 178.96(15) . . . .
Re4 Re1 Re2 Re3 -0.16(2) . . . .
Re6 Re1 Re2 Re3 55.53(2) . . . .
Re5 Re1 Re2 Re3 -55.57(2) . . . .
S2 Re1 Re2 Re5 2.78(9) . . . .
S3 Re1 Re2 Re5 108.05(9) . . . .
S4 Re1 Re2 Re5 179.14(10) . . . .
S1 Re1 Re2 Re5 -68.05(9) . . . .
Cl1 Re1 Re2 Re5 -125.47(15) . . . .
Re4 Re1 Re2 Re5 55.42(2) . . . .
Re6 Re1 Re2 Re5 111.10(2) . . . .
S2 Re1 Re2 Re6 -108.32(9) . . . .
S3 Re1 Re2 Re6 -3.06(8) . . . .
S4 Re1 Re2 Re6 68.04(10) . . . .
S1 Re1 Re2 Re6 -179.16(9) . . . .
Cl1 Re1 Re2 Re6 123.43(15) . . . .
Re4 Re1 Re2 Re6 -55.69(2) . . . .
Re5 Re1 Re2 Re6 -111.10(2) . . . .
S5 Re2 Re3 S8 112.08(14) . . . .
S4 Re2 Re3 S8 -71.39(14) . . . .
S1 Re2 Re3 S8 -176.43(13) . . . .
Cl2 Re2 Re3 S8 55.76(18) . . . .
Re1 Re2 Re3 S8 -123.81(10) . . . .
Re5 Re2 Re3 S8 -179.31(10) . . . .
Re6 Re2 Re3 S8 -68.45(10) . . . .
S8 Re2 Re3 S5 -112.08(14) . . . .
S4 Re2 Re3 S5 176.54(13) . . . .
S1 Re2 Re3 S5 71.49(13) . . . .
Cl2 Re2 Re3 S5 -56.32(18) . . . .
Re1 Re2 Re3 S5 124.12(10) . . . .
Re5 Re2 Re3 S5 68.62(10) . . . .
Re6 Re2 Re3 S5 179.47(10) . . . .
S8 Re2 Re3 S7 71.15(15) . . . .
S5 Re2 Re3 S7 -176.77(15) . . . .
S4 Re2 Re3 S7 -0.23(15) . . . .
S1 Re2 Re3 S7 -105.27(14) . . . .
Cl2 Re2 Re3 S7 126.91(19) . . . .
Re1 Re2 Re3 S7 -52.65(12) . . . .
Re5 Re2 Re3 S7 -108.15(12) . . . .
Re6 Re2 Re3 S7 2.70(11) . . . .
S8 Re2 Re3 S6 176.63(15) . . . .
S5 Re2 Re3 S6 -71.29(14) . . . .
S4 Re2 Re3 S6 105.25(14) . . . .
S1 Re2 Re3 S6 0.20(14) . . . .
Cl2 Re2 Re3 S6 -127.61(18) . . . .
Re1 Re2 Re3 S6 52.83(11) . . . .
Re5 Re2 Re3 S6 -2.67(11) . . . .
Re6 Re2 Re3 S6 108.18(11) . . . .
S8 Re2 Re3 P1A -56.5(6) . . . .
S5 Re2 Re3 P1A 55.6(6) . . . .
S4 Re2 Re3 P1A -127.8(6) . . . .
S1 Re2 Re3 P1A 127.1(6) . . . .
Cl2 Re2 Re3 P1A -0.7(6) . . . .
Re1 Re2 Re3 P1A 179.7(6) . . . .
Re5 Re2 Re3 P1A 124.2(6) . . . .
Re6 Re2 Re3 P1A -124.9(6) . . . .
S8 Re2 Re3 P1B -61.0(8) . . . .
S5 Re2 Re3 P1B 51.1(8) . . . .
S4 Re2 Re3 P1B -132.4(8) . . . .
S1 Re2 Re3 P1B 122.6(8) . . . .
Cl2 Re2 Re3 P1B -5.3(8) . . . .
Re1 Re2 Re3 P1B 175.2(8) . . . .
Re5 Re2 Re3 P1B 119.7(8) . . . .
Re6 Re2 Re3 P1B -129.5(8) . . . .
S8 Re2 Re3 Re4 123.96(10) . . . .
S5 Re2 Re3 Re4 -123.96(10) . . . .
S4 Re2 Re3 Re4 52.58(9) . . . .
S1 Re2 Re3 Re4 -52.47(9) . . . .
Cl2 Re2 Re3 Re4 179.72(15) . . . .
Re1 Re2 Re3 Re4 0.16(2) . . . .
Re5 Re2 Re3 Re4 -55.34(2) . . . .
Re6 Re2 Re3 Re4 55.51(2) . . . .
S8 Re2 Re3 Re5 179.31(10) . . . .
S5 Re2 Re3 Re5 -68.62(10) . . . .
S4 Re2 Re3 Re5 107.92(9) . . . .
S1 Re2 Re3 Re5 2.88(9) . . . .
Cl2 Re2 Re3 Re5 -124.94(15) . . . .
Re1 Re2 Re3 Re5 55.50(2) . . . .
Re6 Re2 Re3 Re5 110.85(2) . . . .
S8 Re2 Re3 Re6 68.45(10) . . . .
S5 Re2 Re3 Re6 -179.47(10) . . . .
S4 Re2 Re3 Re6 -2.93(9) . . . .
S1 Re2 Re3 Re6 -107.98(9) . . . .
Cl2 Re2 Re3 Re6 124.21(15) . . . .
Re1 Re2 Re3 Re6 -55.35(2) . . . .
Re5 Re2 Re3 Re6 -110.85(2) . . . .
S3 Re1 Re4 S2 114.76(13) . . . .
S4 Re1 Re4 S2 -174.85(13) . . . .
S1 Re1 Re4 S2 -69.94(13) . . . .
Cl1 Re1 Re4 S2 58.36(16) . . . .
Re2 Re1 Re4 S2 -122.42(9) . . . .
Re6 Re1 Re4 S2 -177.42(10) . . . .
Re5 Re1 Re4 S2 -67.57(9) . . . .
S2 Re1 Re4 S3 -114.76(13) . . . .
S4 Re1 Re4 S3 70.38(13) . . . .
S1 Re1 Re4 S3 175.30(13) . . . .
Cl1 Re1 Re4 S3 -56.41(16) . . . .
Re2 Re1 Re4 S3 122.82(9) . . . .
Re6 Re1 Re4 S3 67.81(9) . . . .
Re5 Re1 Re4 S3 177.66(9) . . . .
S2 Re1 Re4 S7 175.75(14) . . . .
S3 Re1 Re4 S7 -69.48(14) . . . .
S4 Re1 Re4 S7 0.90(14) . . . .
S1 Re1 Re4 S7 105.81(14) . . . .
Cl1 Re1 Re4 S7 -125.89(17) . . . .
Re2 Re1 Re4 S7 53.33(11) . . . .
Re6 Re1 Re4 S7 -1.67(11) . . . .
Re5 Re1 Re4 S7 108.18(11) . . . .
S2 Re1 Re4 S6 69.43(15) . . . .
S3 Re1 Re4 S6 -175.81(15) . . . .
S4 Re1 Re4 S6 -105.43(15) . . . .
S1 Re1 Re4 S6 -0.51(15) . . . .
Cl1 Re1 Re4 S6 127.78(17) . . . .
Re2 Re1 Re4 S6 -52.99(12) . . . .
Re6 Re1 Re4 S6 -108.00(12) . . . .
Re5 Re1 Re4 S6 1.85(12) . . . .
S2 Re1 Re4 P2B -53.2(9) . . . .
S3 Re1 Re4 P2B 61.6(9) . . . .
S4 Re1 Re4 P2B 131.9(9) . . . .
S1 Re1 Re4 P2B -123.2(9) . . . .
Cl1 Re1 Re4 P2B 5.1(9) . . . .
Re2 Re1 Re4 P2B -175.6(9) . . . .
Re6 Re1 Re4 P2B 129.4(9) . . . .
Re5 Re1 Re4 P2B -120.8(9) . . . .
S2 Re1 Re4 P2A -56.2(5) . . . .
S3 Re1 Re4 P2A 58.5(5) . . . .
S4 Re1 Re4 P2A 128.9(5) . . . .
S1 Re1 Re4 P2A -126.2(5) . . . .
Cl1 Re1 Re4 P2A 2.1(5) . . . .
Re2 Re1 Re4 P2A -178.7(5) . . . .
Re6 Re1 Re4 P2A 126.3(5) . . . .
Re5 Re1 Re4 P2A -123.8(5) . . . .
S2 Re1 Re4 Re3 122.57(9) . . . .
S3 Re1 Re4 Re3 -122.66(9) . . . .
S4 Re1 Re4 Re3 -52.28(9) . . . .
S1 Re1 Re4 Re3 52.64(9) . . . .
Cl1 Re1 Re4 Re3 -179.07(13) . . . .
Re2 Re1 Re4 Re3 0.16(2) . . . .
Re6 Re1 Re4 Re3 -54.85(2) . . . .
Re5 Re1 Re4 Re3 55.00(2) . . . .
S2 Re1 Re4 Re5 67.57(9) . . . .
S3 Re1 Re4 Re5 -177.66(9) . . . .
S4 Re1 Re4 Re5 -107.28(9) . . . .
S1 Re1 Re4 Re5 -2.37(9) . . . .
Cl1 Re1 Re4 Re5 125.93(13) . . . .
Re2 Re1 Re4 Re5 -54.84(2) . . . .
Re6 Re1 Re4 Re5 -109.85(2) . . . .
S2 Re1 Re4 Re6 177.42(10) . . . .
S3 Re1 Re4 Re6 -67.81(9) . . . .
S4 Re1 Re4 Re6 2.57(9) . . . .
S1 Re1 Re4 Re6 107.48(9) . . . .
Cl1 Re1 Re4 Re6 -124.22(13) . . . .
Re2 Re1 Re4 Re6 55.01(2) . . . .
Re5 Re1 Re4 Re6 109.85(2) . . . .
S8 Re3 Re4 S2 104.96(14) . . . .
S5 Re3 Re4 S2 0.85(13) . . . .
S7 Re3 Re4 S2 175.53(14) . . . .
S6 Re3 Re4 S2 -70.02(14) . . . .
P1A Re3 Re4 S2 -126.6(7) . . . .
P1B Re3 Re4 S2 -123.2(6) . . . .
Re2 Re3 Re4 S2 52.91(9) . . . .
Re5 Re3 Re4 S2 -1.91(9) . . . .
Re6 Re3 Re4 S2 107.79(9) . . . .
S8 Re3 Re4 S3 -1.13(14) . . . .
S5 Re3 Re4 S3 -105.25(13) . . . .
S7 Re3 Re4 S3 69.44(14) . . . .
S6 Re3 Re4 S3 -176.11(13) . . . .
P1A Re3 Re4 S3 127.3(7) . . . .
P1B Re3 Re4 S3 130.7(6) . . . .
Re2 Re3 Re4 S3 -53.18(9) . . . .
Re5 Re3 Re4 S3 -108.00(9) . . . .
Re6 Re3 Re4 S3 1.70(8) . . . .
S8 Re3 Re4 S7 -70.57(16) . . . .
S5 Re3 Re4 S7 -174.69(15) . . . .
S6 Re3 Re4 S7 114.45(15) . . . .
P1A Re3 Re4 S7 57.9(7) . . . .
P1B Re3 Re4 S7 61.3(6) . . . .
Re2 Re3 Re4 S7 -122.62(11) . . . .
Re5 Re3 Re4 S7 -177.44(11) . . . .
Re6 Re3 Re4 S7 -67.74(11) . . . .
S8 Re3 Re4 S6 174.98(15) . . . .
S5 Re3 Re4 S6 70.86(14) . . . .
S7 Re3 Re4 S6 -114.45(15) . . . .
P1A Re3 Re4 S6 -56.6(7) . . . .
P1B Re3 Re4 S6 -53.1(6) . . . .
Re2 Re3 Re4 S6 122.93(10) . . . .
Re5 Re3 Re4 S6 68.11(10) . . . .
Re6 Re3 Re4 S6 177.81(10) . . . .
S8 Re3 Re4 P2B -132.7(10) . . . .
S5 Re3 Re4 P2B 123.2(10) . . . .
S7 Re3 Re4 P2B -62.1(10) . . . .
S6 Re3 Re4 P2B 52.3(10) . . . .
P1B Re3 Re4 P2B -0.8(12) . . . .
Re2 Re3 Re4 P2B 175.3(10) . . . .
Re5 Re3 Re4 P2B 120.4(10) . . . .
Re6 Re3 Re4 P2B -129.9(10) . . . .
S8 Re3 Re4 P2A -129.9(7) . . . .
S5 Re3 Re4 P2A 126.0(7) . . . .
S7 Re3 Re4 P2A -59.3(7) . . . .
S6 Re3 Re4 P2A 55.1(7) . . . .
P1A Re3 Re4 P2A -1.5(10) . . . .
Re2 Re3 Re4 P2A 178.1(7) . . . .
Re5 Re3 Re4 P2A 123.3(7) . . . .
Re6 Re3 Re4 P2A -127.1(7) . . . .
S8 Re3 Re4 Re1 51.89(11) . . . .
S5 Re3 Re4 Re1 -52.22(9) . . . .
S7 Re3 Re4 Re1 122.46(11) . . . .
S6 Re3 Re4 Re1 -123.09(10) . . . .
P1A Re3 Re4 Re1 -179.7(7) . . . .
P1B Re3 Re4 Re1 -176.2(6) . . . .
Re2 Re3 Re4 Re1 -0.16(2) . . . .
Re5 Re3 Re4 Re1 -54.98(2) . . . .
Re6 Re3 Re4 Re1 54.72(2) . . . .
S8 Re3 Re4 Re5 106.87(11) . . . .
S5 Re3 Re4 Re5 2.75(9) . . . .
S7 Re3 Re4 Re5 177.44(11) . . . .
S6 Re3 Re4 Re5 -68.11(10) . . . .
P1A Re3 Re4 Re5 -124.7(7) . . . .
P1B Re3 Re4 Re5 -121.3(6) . . . .
Re2 Re3 Re4 Re5 54.82(2) . . . .
Re6 Re3 Re4 Re5 109.70(2) . . . .
S8 Re3 Re4 Re6 -2.83(11) . . . .
S5 Re3 Re4 Re6 -106.95(9) . . . .
S7 Re3 Re4 Re6 67.74(11) . . . .
S6 Re3 Re4 Re6 -177.81(10) . . . .
P1A Re3 Re4 Re6 125.6(7) . . . .
P1B Re3 Re4 Re6 129.0(6) . . . .
Re2 Re3 Re4 Re6 -54.88(2) . . . .
Re5 Re3 Re4 Re6 -109.70(2) . . . .
S8 Re2 Re5 C1 -131.9(5) . . . .
S5 Re2 Re5 C1 -63.7(5) . . . .
S4 Re2 Re5 C1 121.2(5) . . . .
S1 Re2 Re5 C1 51.7(5) . . . .
Cl2 Re2 Re5 C1 -3.2(5) . . . .
Re1 Re2 Re5 C1 120.3(5) . . . .
Re3 Re2 Re5 C1 -131.3(5) . . . .
Re6 Re2 Re5 C1 174.4(5) . . . .
S8 Re2 Re5 S2 104.94(13) . . . .
S5 Re2 Re5 S2 173.22(13) . . . .
S4 Re2 Re5 S2 -1.96(13) . . . .
S1 Re2 Re5 S2 -71.38(13) . . . .
Cl2 Re2 Re5 S2 -126.32(18) . . . .
Re1 Re2 Re5 S2 -2.78(9) . . . .
Re3 Re2 Re5 S2 105.60(9) . . . .
Re6 Re2 Re5 S2 51.26(9) . . . .
S8 Re2 Re5 S1 176.32(13) . . . .
S5 Re2 Re5 S1 -115.40(13) . . . .
S4 Re2 Re5 S1 69.42(13) . . . .
Cl2 Re2 Re5 S1 -54.94(18) . . . .
Re1 Re2 Re5 S1 68.60(9) . . . .
Re3 Re2 Re5 S1 176.97(9) . . . .
Re6 Re2 Re5 S1 122.64(9) . . . .
S8 Re2 Re5 S5 -68.28(13) . . . .
S4 Re2 Re5 S5 -175.18(14) . . . .
S1 Re2 Re5 S5 115.40(13) . . . .
Cl2 Re2 Re5 S5 60.46(18) . . . .
Re1 Re2 Re5 S5 -176.00(10) . . . .
Re3 Re2 Re5 S5 -67.62(10) . . . .
Re6 Re2 Re5 S5 -121.96(10) . . . .
S8 Re2 Re5 S6 2.02(14) . . . .
S5 Re2 Re5 S6 70.29(14) . . . .
S4 Re2 Re5 S6 -104.89(14) . . . .
S1 Re2 Re5 S6 -174.30(14) . . . .
Cl2 Re2 Re5 S6 130.76(18) . . . .
Re1 Re2 Re5 S6 -105.71(11) . . . .
Re3 Re2 Re5 S6 2.67(11) . . . .
Re6 Re2 Re5 S6 -51.67(11) . . . .
S8 Re2 Re5 Re1 107.72(10) . . . .
S5 Re2 Re5 Re1 176.00(10) . . . .
S4 Re2 Re5 Re1 0.82(10) . . . .
S1 Re2 Re5 Re1 -68.60(9) . . . .
Cl2 Re2 Re5 Re1 -123.54(15) . . . .
Re3 Re2 Re5 Re1 108.38(2) . . . .
Re6 Re2 Re5 Re1 54.04(2) . . . .
S8 Re2 Re5 Re3 -0.65(10) . . . .
S5 Re2 Re5 Re3 67.62(10) . . . .
S4 Re2 Re5 Re3 -107.56(10) . . . .
S1 Re2 Re5 Re3 -176.97(9) . . . .
Cl2 Re2 Re5 Re3 128.09(15) . . . .
Re1 Re2 Re5 Re3 -108.38(2) . . . .
Re6 Re2 Re5 Re3 -54.34(2) . . . .
S8 Re2 Re5 Re4 53.71(10) . . . .
S5 Re2 Re5 Re4 121.98(10) . . . .
S4 Re2 Re5 Re4 -53.20(10) . . . .
S1 Re2 Re5 Re4 -122.61(9) . . . .
Cl2 Re2 Re5 Re4 -177.55(15) . . . .
Re1 Re2 Re5 Re4 -54.02(2) . . . .
Re3 Re2 Re5 Re4 54.36(2) . . . .
Re6 Re2 Re5 Re4 0.02(2) . . . .
S2 Re1 Re5 C1 63.2(5) . . . .
S3 Re1 Re5 C1 133.1(5) . . . .
S4 Re1 Re5 C1 -120.6(5) . . . .
S1 Re1 Re5 C1 -51.6(5) . . . .
Cl1 Re1 Re5 C1 10.6(6) . . . .
Re4 Re1 Re5 C1 130.9(5) . . . .
Re2 Re1 Re5 C1 -119.8(5) . . . .
Re6 Re1 Re5 C1 -173.8(5) . . . .
S3 Re1 Re5 S2 69.89(13) . . . .
S4 Re1 Re5 S2 176.23(13) . . . .
S1 Re1 Re5 S2 -114.82(13) . . . .
Cl1 Re1 Re5 S2 -52.54(16) . . . .
Re4 Re1 Re5 S2 67.67(10) . . . .
Re2 Re1 Re5 S2 177.04(10) . . . .
Re6 Re1 Re5 S2 123.02(10) . . . .
S2 Re1 Re5 S1 114.82(13) . . . .
S3 Re1 Re5 S1 -175.29(13) . . . .
S4 Re1 Re5 S1 -68.95(13) . . . .
Cl1 Re1 Re5 S1 62.28(16) . . . .
Re4 Re1 Re5 S1 -177.51(9) . . . .
Re2 Re1 Re5 S1 -68.13(9) . . . .
Re6 Re1 Re5 S1 -122.16(9) . . . .
S2 Re1 Re5 S5 -173.30(13) . . . .
S3 Re1 Re5 S5 -103.41(13) . . . .
S4 Re1 Re5 S5 2.93(13) . . . .
S1 Re1 Re5 S5 71.88(13) . . . .
Cl1 Re1 Re5 S5 134.16(16) . . . .
Re4 Re1 Re5 S5 -105.63(9) . . . .
Re2 Re1 Re5 S5 3.74(9) . . . .
Re6 Re1 Re5 S5 -50.28(9) . . . .
S2 Re1 Re5 S6 -69.49(15) . . . .
S3 Re1 Re5 S6 0.40(15) . . . .
S4 Re1 Re5 S6 106.74(15) . . . .
S1 Re1 Re5 S6 175.69(14) . . . .
Cl1 Re1 Re5 S6 -122.03(17) . . . .
Re4 Re1 Re5 S6 -1.82(11) . . . .
Re2 Re1 Re5 S6 107.56(11) . . . .
Re6 Re1 Re5 S6 53.53(11) . . . .
S2 Re1 Re5 Re2 -177.04(10) . . . .
S3 Re1 Re5 Re2 -107.15(9) . . . .
S4 Re1 Re5 Re2 -0.81(10) . . . .
S1 Re1 Re5 Re2 68.13(9) . . . .
Cl1 Re1 Re5 Re2 130.42(13) . . . .
Re4 Re1 Re5 Re2 -109.37(2) . . . .
Re6 Re1 Re5 Re2 -54.03(2) . . . .
S2 Re1 Re5 Re3 -121.94(10) . . . .
S3 Re1 Re5 Re3 -52.05(9) . . . .
S4 Re1 Re5 Re3 54.29(10) . . . .
S1 Re1 Re5 Re3 123.23(9) . . . .
Cl1 Re1 Re5 Re3 -174.48(13) . . . .
Re4 Re1 Re5 Re3 -54.27(2) . . . .
Re2 Re1 Re5 Re3 55.10(2) . . . .
Re6 Re1 Re5 Re3 1.07(2) . . . .
S2 Re1 Re5 Re4 -67.67(10) . . . .
S3 Re1 Re5 Re4 2.22(9) . . . .
S4 Re1 Re5 Re4 108.56(10) . . . .
S1 Re1 Re5 Re4 177.51(9) . . . .
Cl1 Re1 Re5 Re4 -120.21(13) . . . .
Re2 Re1 Re5 Re4 109.37(2) . . . .
Re6 Re1 Re5 Re4 55.35(2) . . . .
S8 Re3 Re5 C1 119.7(6) . . . .
S5 Re3 Re5 C1 51.0(6) . . . .
S7 Re3 Re5 C1 -134.3(6) . . . .
S6 Re3 Re5 C1 -63.8(6) . . . .
P1A Re3 Re5 C1 -0.3(8) . . . .
P1B Re3 Re5 C1 -15.1(8) . . . .
Re4 Re3 Re5 C1 -131.9(6) . . . .
Re2 Re3 Re5 C1 119.1(6) . . . .
Re6 Re3 Re5 C1 173.0(6) . . . .
S8 Re3 Re5 S2 -106.55(13) . . . .
S5 Re3 Re5 S2 -175.25(13) . . . .
S7 Re3 Re5 S2 -0.57(14) . . . .
S6 Re3 Re5 S2 69.97(14) . . . .
P1A Re3 Re5 S2 133.4(5) . . . .
P1B Re3 Re5 S2 118.6(5) . . . .
Re4 Re3 Re5 S2 1.87(9) . . . .
Re2 Re3 Re5 S2 -107.20(9) . . . .
Re6 Re3 Re5 S2 -53.27(9) . . . .
S8 Re3 Re5 S1 -2.19(13) . . . .
S5 Re3 Re5 S1 -70.89(13) . . . .
S7 Re3 Re5 S1 103.79(14) . . . .
S6 Re3 Re5 S1 174.33(14) . . . .
P1A Re3 Re5 S1 -122.2(5) . . . .
P1B Re3 Re5 S1 -137.1(5) . . . .
Re4 Re3 Re5 S1 106.23(9) . . . .
Re2 Re3 Re5 S1 -2.85(9) . . . .
Re6 Re3 Re5 S1 51.09(9) . . . .
S8 Re3 Re5 S5 68.70(13) . . . .
S7 Re3 Re5 S5 174.67(15) . . . .
S6 Re3 Re5 S5 -114.78(15) . . . .
P1A Re3 Re5 S5 -51.3(5) . . . .
P1B Re3 Re5 S5 -66.2(5) . . . .
Re4 Re3 Re5 S5 177.12(10) . . . .
Re2 Re3 Re5 S5 68.04(10) . . . .
Re6 Re3 Re5 S5 121.97(10) . . . .
S8 Re3 Re5 S6 -176.52(15) . . . .
S5 Re3 Re5 S6 114.78(15) . . . .
S7 Re3 Re5 S6 -70.54(15) . . . .
P1A Re3 Re5 S6 63.4(5) . . . .
P1B Re3 Re5 S6 48.6(5) . . . .
Re4 Re3 Re5 S6 -68.10(11) . . . .
Re2 Re3 Re5 S6 -177.18(11) . . . .
Re6 Re3 Re5 S6 -123.24(11) . . . .
S8 Re3 Re5 Re2 0.65(10) . . . .
S5 Re3 Re5 Re2 -68.04(10) . . . .
S7 Re3 Re5 Re2 106.63(11) . . . .
S6 Re3 Re5 Re2 177.18(11) . . . .
P1A Re3 Re5 Re2 -119.4(5) . . . .
P1B Re3 Re5 Re2 -134.2(4) . . . .
Re4 Re3 Re5 Re2 109.08(2) . . . .
Re6 Re3 Re5 Re2 53.93(2) . . . .
S8 Re3 Re5 Re1 -54.35(10) . . . .
S5 Re3 Re5 Re1 -123.04(10) . . . .
S7 Re3 Re5 Re1 51.63(11) . . . .
S6 Re3 Re5 Re1 122.18(11) . . . .
P1A Re3 Re5 Re1 -174.4(5) . . . .
P1B Re3 Re5 Re1 170.8(4) . . . .
Re4 Re3 Re5 Re1 54.07(2) . . . .
Re2 Re3 Re5 Re1 -55.001(19) . . . .
Re6 Re3 Re5 Re1 -1.07(2) . . . .
S8 Re3 Re5 Re4 -108.42(10) . . . .
S5 Re3 Re5 Re4 -177.12(10) . . . .
S7 Re3 Re5 Re4 -2.44(11) . . . .
S6 Re3 Re5 Re4 68.10(11) . . . .
P1A Re3 Re5 Re4 131.5(5) . . . .
P1B Re3 Re5 Re4 116.7(4) . . . .
Re2 Re3 Re5 Re4 -109.08(2) . . . .
Re6 Re3 Re5 Re4 -55.14(2) . . . .
S2 Re4 Re5 C1 -50.2(6) . . . .
S3 Re4 Re5 C1 -121.1(6) . . . .
S7 Re4 Re5 C1 134.3(6) . . . .
S6 Re4 Re5 C1 63.0(6) . . . .
P2B Re4 Re5 C1 3.2(9) . . . .
P2A Re4 Re5 C1 -8.9(7) . . . .
Re1 Re4 Re5 C1 -118.9(6) . . . .
Re3 Re4 Re5 C1 131.8(6) . . . .
Re6 Re4 Re5 C1 -173.4(6) . . . .
S3 Re4 Re5 S2 -70.94(13) . . . .
S7 Re4 Re5 S2 -175.53(14) . . . .
S6 Re4 Re5 S2 113.24(15) . . . .
P2B Re4 Re5 S2 53.4(6) . . . .
P2A Re4 Re5 S2 41.3(3) . . . .
Re1 Re4 Re5 S2 -68.71(9) . . . .
Re3 Re4 Re5 S2 -177.98(10) . . . .
Re6 Re4 Re5 S2 -123.24(10) . . . .
S2 Re4 Re5 S1 71.05(13) . . . .
S3 Re4 Re5 S1 0.11(13) . . . .
S7 Re4 Re5 S1 -104.47(14) . . . .
S6 Re4 Re5 S1 -175.71(15) . . . .
P2B Re4 Re5 S1 124.4(6) . . . .
P2A Re4 Re5 S1 112.3(3) . . . .
Re1 Re4 Re5 S1 2.34(9) . . . .
Re3 Re4 Re5 S1 -106.92(9) . . . .
Re6 Re4 Re5 S1 -52.19(9) . . . .
S2 Re4 Re5 S5 175.30(13) . . . .
S3 Re4 Re5 S5 104.36(13) . . . .
S7 Re4 Re5 S5 -0.22(14) . . . .
S6 Re4 Re5 S5 -71.46(15) . . . .
P2B Re4 Re5 S5 -131.3(6) . . . .
P2A Re4 Re5 S5 -143.4(3) . . . .
Re1 Re4 Re5 S5 106.59(9) . . . .
Re3 Re4 Re5 S5 -2.67(9) . . . .
Re6 Re4 Re5 S5 52.06(9) . . . .
S2 Re4 Re5 S6 -113.24(15) . . . .
S3 Re4 Re5 S6 175.82(15) . . . .
S7 Re4 Re5 S6 71.23(16) . . . .
P2B Re4 Re5 S6 -59.9(6) . . . .
P2A Re4 Re5 S6 -72.0(3) . . . .
Re1 Re4 Re5 S6 178.05(12) . . . .
Re3 Re4 Re5 S6 68.78(12) . . . .
Re6 Re4 Re5 S6 123.52(12) . . . .
S2 Re4 Re5 Re2 123.22(10) . . . .
S3 Re4 Re5 Re2 52.28(9) . . . .
S7 Re4 Re5 Re2 -52.31(11) . . . .
S6 Re4 Re5 Re2 -123.54(12) . . . .
P2B Re4 Re5 Re2 176.6(6) . . . .
P2A Re4 Re5 Re2 164.5(3) . . . .
Re1 Re4 Re5 Re2 54.51(2) . . . .
Re3 Re4 Re5 Re2 -54.76(2) . . . .
Re6 Re4 Re5 Re2 -0.02(2) . . . .
S2 Re4 Re5 Re1 68.71(9) . . . .
S3 Re4 Re5 Re1 -2.23(9) . . . .
S7 Re4 Re5 Re1 -106.82(11) . . . .
S6 Re4 Re5 Re1 -178.05(12) . . . .
P2B Re4 Re5 Re1 122.1(6) . . . .
P2A Re4 Re5 Re1 110.0(3) . . . .
Re3 Re4 Re5 Re1 -109.27(2) . . . .
Re6 Re4 Re5 Re1 -54.53(2) . . . .
S2 Re4 Re5 Re3 177.98(10) . . . .
S3 Re4 Re5 Re3 107.04(9) . . . .
S7 Re4 Re5 Re3 2.45(11) . . . .
S6 Re4 Re5 Re3 -68.78(12) . . . .
P2B Re4 Re5 Re3 -128.7(6) . . . .
P2A Re4 Re5 Re3 -140.8(3) . . . .
Re1 Re4 Re5 Re3 109.27(2) . . . .
Re6 Re4 Re5 Re3 54.73(2) . . . .
S8 Re2 Re6 C4 62.7(5) . . . .
S5 Re2 Re6 C4 130.7(5) . . . .
S4 Re2 Re6 C4 -52.9(5) . . . .
S1 Re2 Re6 C4 -122.1(5) . . . .
Cl2 Re2 Re6 C4 2.2(5) . . . .
Re1 Re2 Re6 C4 -121.3(5) . . . .
Re3 Re2 Re6 C4 130.2(5) . . . .
Re5 Re2 Re6 C4 -175.4(5) . . . .
S8 Re2 Re6 S4 115.54(15) . . . .
S5 Re2 Re6 S4 -176.41(13) . . . .
S1 Re2 Re6 S4 -69.24(13) . . . .
Cl2 Re2 Re6 S4 55.03(18) . . . .
Re1 Re2 Re6 S4 -68.44(10) . . . .
Re3 Re2 Re6 S4 -176.91(10) . . . .
Re5 Re2 Re6 S4 -122.57(10) . . . .
S8 Re2 Re6 S3 -172.99(14) . . . .
S5 Re2 Re6 S3 -104.94(12) . . . .
S4 Re2 Re6 S3 71.47(13) . . . .
S1 Re2 Re6 S3 2.23(12) . . . .
Cl2 Re2 Re6 S3 126.49(17) . . . .
Re1 Re2 Re6 S3 3.03(8) . . . .
Re3 Re2 Re6 S3 -105.44(9) . . . .
Re5 Re2 Re6 S3 -51.10(9) . . . .
S5 Re2 Re6 S8 68.05(15) . . . .
S4 Re2 Re6 S8 -115.54(15) . . . .
S1 Re2 Re6 S8 175.22(14) . . . .
Cl2 Re2 Re6 S8 -60.52(19) . . . .
Re1 Re2 Re6 S8 176.02(12) . . . .
Re3 Re2 Re6 S8 67.55(12) . . . .
Re5 Re2 Re6 S8 121.89(12) . . . .
S8 Re2 Re6 S7 -70.26(16) . . . .
S5 Re2 Re6 S7 -2.21(15) . . . .
S4 Re2 Re6 S7 174.20(15) . . . .
S1 Re2 Re6 S7 104.96(14) . . . .
Cl2 Re2 Re6 S7 -130.77(19) . . . .
Re1 Re2 Re6 S7 105.76(12) . . . .
Re3 Re2 Re6 S7 -2.71(12) . . . .
Re5 Re2 Re6 S7 51.63(12) . . . .
S8 Re2 Re6 Re1 -176.02(12) . . . .
S5 Re2 Re6 Re1 -107.97(9) . . . .
S4 Re2 Re6 Re1 68.44(10) . . . .
S1 Re2 Re6 Re1 -0.80(9) . . . .
Cl2 Re2 Re6 Re1 123.46(15) . . . .
Re3 Re2 Re6 Re1 -108.47(2) . . . .
Re5 Re2 Re6 Re1 -54.13(2) . . . .
S8 Re2 Re6 Re3 -67.55(12) . . . .
S5 Re2 Re6 Re3 0.50(9) . . . .
S4 Re2 Re6 Re3 176.91(10) . . . .
S1 Re2 Re6 Re3 107.67(9) . . . .
Cl2 Re2 Re6 Re3 -128.07(15) . . . .
Re1 Re2 Re6 Re3 108.47(2) . . . .
Re5 Re2 Re6 Re3 54.34(2) . . . .
S8 Re2 Re6 Re4 -121.91(12) . . . .
S5 Re2 Re6 Re4 -53.86(9) . . . .
S4 Re2 Re6 Re4 122.55(10) . . . .
S1 Re2 Re6 Re4 53.31(9) . . . .
Cl2 Re2 Re6 Re4 177.58(15) . . . .
Re1 Re2 Re6 Re4 54.11(2) . . . .
Re3 Re2 Re6 Re4 -54.36(2) . . . .
Re5 Re2 Re6 Re4 -0.02(2) . . . .
S2 Re1 Re6 C4 -133.2(5) . . . .
S3 Re1 Re6 C4 -63.1(5) . . . .
S4 Re1 Re6 C4 51.9(5) . . . .
S1 Re1 Re6 C4 120.9(5) . . . .
Cl1 Re1 Re6 C4 -10.3(5) . . . .
Re4 Re1 Re6 C4 -130.8(5) . . . .
Re2 Re1 Re6 C4 120.1(5) . . . .
Re5 Re1 Re6 C4 174.1(5) . . . .
S2 Re1 Re6 S4 174.85(13) . . . .
S3 Re1 Re6 S4 -115.09(13) . . . .
S1 Re1 Re6 S4 68.93(12) . . . .
Cl1 Re1 Re6 S4 -62.23(16) . . . .
Re4 Re1 Re6 S4 177.30(9) . . . .
Re2 Re1 Re6 S4 68.14(9) . . . .
Re5 Re1 Re6 S4 122.11(9) . . . .
S2 Re1 Re6 S3 -70.06(12) . . . .
S4 Re1 Re6 S3 115.09(13) . . . .
S1 Re1 Re6 S3 -175.98(12) . . . .
Cl1 Re1 Re6 S3 52.86(16) . . . .
Re4 Re1 Re6 S3 -67.61(9) . . . .
Re2 Re1 Re6 S3 -176.77(9) . . . .
Re5 Re1 Re6 S3 -122.80(9) . . . .
S2 Re1 Re6 S8 102.99(14) . . . .
S3 Re1 Re6 S8 173.05(14) . . . .
S4 Re1 Re6 S8 -71.86(14) . . . .
S1 Re1 Re6 S8 -2.92(14) . . . .
Cl1 Re1 Re6 S8 -134.09(17) . . . .
Re4 Re1 Re6 S8 105.44(11) . . . .
Re2 Re1 Re6 S8 -3.72(11) . . . .
Re5 Re1 Re6 S8 50.25(11) . . . .
S2 Re1 Re6 S7 -0.79(14) . . . .
S3 Re1 Re6 S7 69.27(14) . . . .
S4 Re1 Re6 S7 -175.64(14) . . . .
S1 Re1 Re6 S7 -106.71(14) . . . .
Cl1 Re1 Re6 S7 122.13(17) . . . .
Re4 Re1 Re6 S7 1.66(11) . . . .
Re2 Re1 Re6 S7 -107.51(11) . . . .
Re5 Re1 Re6 S7 -53.53(11) . . . .
S2 Re1 Re6 Re2 106.71(9) . . . .
S3 Re1 Re6 Re2 176.77(9) . . . .
S4 Re1 Re6 Re2 -68.14(9) . . . .
S1 Re1 Re6 Re2 0.80(9) . . . .
Cl1 Re1 Re6 Re2 -130.37(13) . . . .
Re4 Re1 Re6 Re2 109.16(2) . . . .
Re5 Re1 Re6 Re2 53.97(2) . . . .
S2 Re1 Re6 Re3 51.67(9) . . . .
S3 Re1 Re6 Re3 121.73(9) . . . .
S4 Re1 Re6 Re3 -123.18(9) . . . .
S1 Re1 Re6 Re3 -54.25(9) . . . .
Cl1 Re1 Re6 Re3 174.59(13) . . . .
Re4 Re1 Re6 Re3 54.12(2) . . . .
Re2 Re1 Re6 Re3 -55.05(2) . . . .
Re5 Re1 Re6 Re3 -1.07(2) . . . .
S2 Re1 Re6 Re4 -2.45(9) . . . .
S3 Re1 Re6 Re4 67.61(9) . . . .
S4 Re1 Re6 Re4 -177.30(9) . . . .
S1 Re1 Re6 Re4 -108.37(9) . . . .
Cl1 Re1 Re6 Re4 120.47(13) . . . .
Re2 Re1 Re6 Re4 -109.16(2) . . . .
Re5 Re1 Re6 Re4 -55.19(2) . . . .
S8 Re3 Re6 C4 -51.4(6) . . . .
S5 Re3 Re6 C4 -120.0(6) . . . .
S7 Re3 Re6 C4 63.3(6) . . . .
S6 Re3 Re6 C4 133.6(6) . . . .
P1A Re3 Re6 C4 -0.2(8) . . . .
P1B Re3 Re6 C4 15.6(7) . . . .
Re4 Re3 Re6 C4 131.5(6) . . . .
Re2 Re3 Re6 C4 -119.5(6) . . . .
Re5 Re3 Re6 C4 -173.4(6) . . . .
S8 Re3 Re6 S4 70.98(15) . . . .
S5 Re3 Re6 S4 2.41(13) . . . .
S7 Re3 Re6 S4 -174.23(15) . . . .
S6 Re3 Re6 S4 -103.97(13) . . . .
P1A Re3 Re6 S4 122.2(5) . . . .
P1B Re3 Re6 S4 138.0(5) . . . .
Re4 Re3 Re6 S4 -106.05(9) . . . .
Re2 Re3 Re6 S4 2.91(9) . . . .
Re5 Re3 Re6 S4 -51.02(9) . . . .
S8 Re3 Re6 S3 175.37(14) . . . .
S5 Re3 Re6 S3 106.80(12) . . . .
S7 Re3 Re6 S3 -69.84(14) . . . .
S6 Re3 Re6 S3 0.42(13) . . . .
P1A Re3 Re6 S3 -133.4(5) . . . .
P1B Re3 Re6 S3 -117.6(5) . . . .
Re4 Re3 Re6 S3 -1.66(8) . . . .
Re2 Re3 Re6 S3 107.30(8) . . . .
Re5 Re3 Re6 S3 53.37(8) . . . .
S5 Re3 Re6 S8 -68.57(14) . . . .
S7 Re3 Re6 S8 114.80(16) . . . .
S6 Re3 Re6 S8 -174.94(15) . . . .
P1A Re3 Re6 S8 51.3(5) . . . .
P1B Re3 Re6 S8 67.0(5) . . . .
Re4 Re3 Re6 S8 -177.03(11) . . . .
Re2 Re3 Re6 S8 -68.07(11) . . . .
Re5 Re3 Re6 S8 -122.00(11) . . . .
S8 Re3 Re6 S7 -114.80(17) . . . .
S5 Re3 Re6 S7 176.64(15) . . . .
S6 Re3 Re6 S7 70.26(15) . . . .
P1A Re3 Re6 S7 -63.5(5) . . . .
P1B Re3 Re6 S7 -47.8(5) . . . .
Re4 Re3 Re6 S7 68.17(12) . . . .
Re2 Re3 Re6 S7 177.13(12) . . . .
Re5 Re3 Re6 S7 123.21(12) . . . .
S8 Re3 Re6 Re2 68.07(11) . . . .
S5 Re3 Re6 Re2 -0.50(9) . . . .
S7 Re3 Re6 Re2 -177.13(12) . . . .
S6 Re3 Re6 Re2 -106.87(10) . . . .
P1A Re3 Re6 Re2 119.3(5) . . . .
P1B Re3 Re6 Re2 135.1(5) . . . .
Re4 Re3 Re6 Re2 -108.96(2) . . . .
Re5 Re3 Re6 Re2 -53.93(2) . . . .
S8 Re3 Re6 Re1 123.07(11) . . . .
S5 Re3 Re6 Re1 54.50(9) . . . .
S7 Re3 Re6 Re1 -122.14(12) . . . .
S6 Re3 Re6 Re1 -51.88(10) . . . .
P1A Re3 Re6 Re1 174.3(5) . . . .
P1B Re3 Re6 Re1 -169.9(5) . . . .
Re4 Re3 Re6 Re1 -53.97(2) . . . .
Re2 Re3 Re6 Re1 55.00(2) . . . .
Re5 Re3 Re6 Re1 1.07(2) . . . .
S8 Re3 Re6 Re4 177.03(11) . . . .
S5 Re3 Re6 Re4 108.46(9) . . . .
S7 Re3 Re6 Re4 -68.17(12) . . . .
S6 Re3 Re6 Re4 2.09(10) . . . .
P1A Re3 Re6 Re4 -131.7(5) . . . .
P1B Re3 Re6 Re4 -115.9(5) . . . .
Re2 Re3 Re6 Re4 108.96(2) . . . .
Re5 Re3 Re6 Re4 55.04(2) . . . .
S2 Re4 Re6 C4 122.5(6) . . . .
S3 Re4 Re6 C4 51.3(6) . . . .
S7 Re4 Re6 C4 -61.7(6) . . . .
S6 Re4 Re6 C4 -132.6(6) . . . .
P2B Re4 Re6 C4 -1.5(9) . . . .
P2A Re4 Re6 C4 10.8(7) . . . .
Re1 Re4 Re6 C4 120.0(6) . . . .
Re3 Re4 Re6 C4 -130.5(6) . . . .
Re5 Re4 Re6 C4 174.7(6) . . . .
S2 Re4 Re6 S4 -0.08(13) . . . .
S3 Re4 Re6 S4 -71.26(12) . . . .
S7 Re4 Re6 S4 175.69(14) . . . .
S6 Re4 Re6 S4 104.84(13) . . . .
P2B Re4 Re6 S4 -124.1(7) . . . .
P2A Re4 Re6 S4 -111.8(4) . . . .
Re1 Re4 Re6 S4 -2.53(9) . . . .
Re3 Re4 Re6 S4 106.93(9) . . . .
Re5 Re4 Re6 S4 52.15(9) . . . .
S2 Re4 Re6 S3 71.18(13) . . . .
S7 Re4 Re6 S3 -113.05(14) . . . .
S6 Re4 Re6 S3 176.10(13) . . . .
P2B Re4 Re6 S3 -52.8(7) . . . .
P2A Re4 Re6 S3 -40.5(4) . . . .
Re1 Re4 Re6 S3 68.73(9) . . . .
Re3 Re4 Re6 S3 178.20(9) . . . .
Re5 Re4 Re6 S3 123.41(9) . . . .
S2 Re4 Re6 S8 -104.27(14) . . . .
S3 Re4 Re6 S8 -175.45(14) . . . .
S7 Re4 Re6 S8 71.50(15) . . . .
S6 Re4 Re6 S8 0.65(15) . . . .
P2B Re4 Re6 S8 131.7(7) . . . .
P2A Re4 Re6 S8 144.0(4) . . . .
Re1 Re4 Re6 S8 -106.72(11) . . . .
Re3 Re4 Re6 S8 2.75(11) . . . .
Re5 Re4 Re6 S8 -52.04(11) . . . .
S2 Re4 Re6 S7 -175.77(15) . . . .
S3 Re4 Re6 S7 113.05(14) . . . .
S6 Re4 Re6 S7 -70.85(15) . . . .
P2B Re4 Re6 S7 60.2(7) . . . .
P2A Re4 Re6 S7 72.5(4) . . . .
Re1 Re4 Re6 S7 -178.22(11) . . . .
Re3 Re4 Re6 S7 -68.76(11) . . . .
Re5 Re4 Re6 S7 -123.54(11) . . . .
S2 Re4 Re6 Re2 -52.21(9) . . . .
S3 Re4 Re6 Re2 -123.39(9) . . . .
S7 Re4 Re6 Re2 123.56(11) . . . .
S6 Re4 Re6 Re2 52.71(10) . . . .
P2B Re4 Re6 Re2 -176.2(7) . . . .
P2A Re4 Re6 Re2 -163.9(4) . . . .
Re1 Re4 Re6 Re2 -54.66(2) . . . .
Re3 Re4 Re6 Re2 54.81(2) . . . .
Re5 Re4 Re6 Re2 0.02(2) . . . .
S2 Re4 Re6 Re1 2.45(9) . . . .
S3 Re4 Re6 Re1 -68.73(9) . . . .
S7 Re4 Re6 Re1 178.22(11) . . . .
S6 Re4 Re6 Re1 107.37(10) . . . .
P2B Re4 Re6 Re1 -121.5(7) . . . .
P2A Re4 Re6 Re1 -109.3(4) . . . .
Re3 Re4 Re6 Re1 109.47(2) . . . .
Re5 Re4 Re6 Re1 54.68(2) . . . .
S2 Re4 Re6 Re3 -107.01(9) . . . .
S3 Re4 Re6 Re3 -178.20(9) . . . .
S7 Re4 Re6 Re3 68.76(11) . . . .
S6 Re4 Re6 Re3 -2.10(10) . . . .
P2B Re4 Re6 Re3 129.0(7) . . . .
P2A Re4 Re6 Re3 141.3(4) . . . .
Re1 Re4 Re6 Re3 -109.47(2) . . . .
Re5 Re4 Re6 Re3 -54.79(2) . . . .
S5 Re2 S1 Re5 49.75(10) . . . .
S4 Re2 S1 Re5 -124.06(9) . . . .
Cl2 Re2 S1 Re5 144.27(11) . . . .
Re1 Re2 S1 Re5 -73.03(6) . . . .
Re3 Re2 S1 Re5 -2.97(9) . . . .
Re6 Re2 S1 Re5 -72.20(8) . . . .
S5 Re2 S1 Re1 122.78(10) . . . .
S4 Re2 S1 Re1 -51.03(9) . . . .
Cl2 Re2 S1 Re1 -142.70(11) . . . .
Re3 Re2 S1 Re1 70.06(8) . . . .
Re5 Re2 S1 Re1 73.03(6) . . . .
Re6 Re2 S1 Re1 0.83(9) . . . .
C1 Re5 S1 Re2 -143.6(4) . . . .
S2 Re5 S1 Re2 122.12(9) . . . .
S5 Re5 S1 Re2 -49.13(9) . . . .
Re1 Re5 S1 Re2 72.51(6) . . . .
Re3 Re5 S1 Re2 2.93(9) . . . .
Re4 Re5 S1 Re2 70.12(7) . . . .
C1 Re5 S1 Re1 143.9(4) . . . .
S2 Re5 S1 Re1 49.61(9) . . . .
S5 Re5 S1 Re1 -121.64(9) . . . .
Re2 Re5 S1 Re1 -72.51(6) . . . .
Re3 Re5 S1 Re1 -69.58(7) . . . .
Re4 Re5 S1 Re1 -2.39(9) . . . .
S2 Re1 S1 Re2 -122.67(10) . . . .
S4 Re1 S1 Re2 50.83(10) . . . .
Cl1 Re1 S1 Re2 145.92(11) . . . .
Re4 Re1 S1 Re2 -70.67(8) . . . .
Re6 Re1 S1 Re2 -0.82(9) . . . .
Re5 Re1 S1 Re2 -73.13(6) . . . .
S2 Re1 S1 Re5 -49.55(10) . . . .
S4 Re1 S1 Re5 123.95(10) . . . .
Cl1 Re1 S1 Re5 -140.96(11) . . . .
Re4 Re1 S1 Re5 2.46(9) . . . .
Re2 Re1 S1 Re5 73.13(6) . . . .
Re6 Re1 S1 Re5 72.30(7) . . . .
S3 Re4 S2 Re5 123.21(9) . . . .
S6 Re4 S2 Re5 -50.75(11) . . . .
P2B Re4 S2 Re5 -143.1(5) . . . .
P2A Re4 S2 Re5 -150.8(3) . . . .
Re1 Re4 S2 Re5 73.15(6) . . . .
Re3 Re4 S2 Re5 1.97(9) . . . .
Re6 Re4 S2 Re5 70.63(8) . . . .
S3 Re4 S2 Re1 50.06(9) . . . .
S6 Re4 S2 Re1 -123.90(11) . . . .
P2B Re4 S2 Re1 143.8(5) . . . .
P2A Re4 S2 Re1 136.0(3) . . . .
Re3 Re4 S2 Re1 -71.17(8) . . . .
Re5 Re4 S2 Re1 -73.15(6) . . . .
Re6 Re4 S2 Re1 -2.52(9) . . . .
C1 Re5 S2 Re4 150.0(4) . . . .
S1 Re5 S2 Re4 -122.11(9) . . . .
S6 Re5 S2 Re4 50.39(10) . . . .
Re2 Re5 S2 Re4 -69.37(8) . . . .
Re1 Re5 S2 Re4 -72.23(6) . . . .
Re3 Re5 S2 Re4 -1.93(9) . . . .
C1 Re5 S2 Re1 -137.8(4) . . . .
S1 Re5 S2 Re1 -49.88(9) . . . .
S6 Re5 S2 Re1 122.62(10) . . . .
Re2 Re5 S2 Re1 2.86(9) . . . .
Re3 Re5 S2 Re1 70.30(8) . . . .
Re4 Re5 S2 Re1 72.23(6) . . . .
S3 Re1 S2 Re4 -49.71(9) . . . .
S1 Re1 S2 Re4 123.86(9) . . . .
Cl1 Re1 S2 Re4 -139.99(10) . . . .
Re2 Re1 S2 Re4 71.31(8) . . . .
Re6 Re1 S2 Re4 2.55(9) . . . .
Re5 Re1 S2 Re4 74.19(7) . . . .
S3 Re1 S2 Re5 -123.90(10) . . . .
S1 Re1 S2 Re5 49.68(9) . . . .
Cl1 Re1 S2 Re5 145.83(10) . . . .
Re4 Re1 S2 Re5 -74.19(7) . . . .
Re2 Re1 S2 Re5 -2.88(9) . . . .
Re6 Re1 S2 Re5 -71.64(8) . . . .
S2 Re4 S3 Re1 -50.08(9) . . . .
S7 Re4 S3 Re1 123.43(11) . . . .
P2B Re4 S3 Re1 -139.4(6) . . . .
P2A Re4 S3 Re1 -134.7(4) . . . .
Re3 Re4 S3 Re1 71.11(8) . . . .
Re5 Re4 S3 Re1 2.29(9) . . . .
Re6 Re4 S3 Re1 72.86(6) . . . .
S2 Re4 S3 Re6 -122.94(9) . . . .
S7 Re4 S3 Re6 50.57(11) . . . .
P2B Re4 S3 Re6 147.7(6) . . . .
P2A Re4 S3 Re6 152.5(4) . . . .
Re1 Re4 S3 Re6 -72.86(6) . . . .
Re3 Re4 S3 Re6 -1.76(9) . . . .
Re5 Re4 S3 Re6 -70.57(8) . . . .
S2 Re1 S3 Re4 49.63(10) . . . .
S4 Re1 S3 Re4 -123.79(10) . . . .
Cl1 Re1 S3 Re4 141.03(11) . . . .
Re2 Re1 S3 Re4 -71.09(7) . . . .
Re6 Re1 S3 Re4 -74.24(6) . . . .
Re5 Re1 S3 Re4 -2.31(9) . . . .
S2 Re1 S3 Re6 123.87(10) . . . .
S4 Re1 S3 Re6 -49.55(9) . . . .
Cl1 Re1 S3 Re6 -144.73(11) . . . .
Re4 Re1 S3 Re6 74.24(6) . . . .
Re2 Re1 S3 Re6 3.15(9) . . . .
Re5 Re1 S3 Re6 71.93(7) . . . .
C4 Re6 S3 Re4 -149.4(4) . . . .
S4 Re6 S3 Re4 121.89(9) . . . .
S7 Re6 S3 Re4 -50.51(10) . . . .
Re2 Re6 S3 Re4 69.12(8) . . . .
Re1 Re6 S3 Re4 72.24(6) . . . .
Re3 Re6 S3 Re4 1.72(8) . . . .
C4 Re6 S3 Re1 138.3(4) . . . .
S4 Re6 S3 Re1 49.64(9) . . . .
S7 Re6 S3 Re1 -122.75(10) . . . .
Re2 Re6 S3 Re1 -3.12(9) . . . .
Re3 Re6 S3 Re1 -70.52(7) . . . .
Re4 Re6 S3 Re1 -72.24(6) . . . .
S8 Re2 S4 Re6 -49.56(11) . . . .
S1 Re2 S4 Re6 124.23(9) . . . .
Cl2 Re2 S4 Re6 -143.88(12) . . . .
Re1 Re2 S4 Re6 73.03(6) . . . .
Re3 Re2 S4 Re6 3.03(10) . . . .
Re5 Re2 S4 Re6 72.19(8) . . . .
S8 Re2 S4 Re1 -122.59(11) . . . .
S1 Re2 S4 Re1 51.20(9) . . . .
Cl2 Re2 S4 Re1 143.09(12) . . . .
Re3 Re2 S4 Re1 -70.00(9) . . . .
Re5 Re2 S4 Re1 -0.84(10) . . . .
Re6 Re2 S4 Re1 -73.03(6) . . . .
C4 Re6 S4 Re2 143.2(4) . . . .
S3 Re6 S4 Re2 -122.09(9) . . . .
S8 Re6 S4 Re2 49.06(10) . . . .
Re1 Re6 S4 Re2 -72.63(6) . . . .
Re3 Re6 S4 Re2 -2.99(9) . . . .
Re4 Re6 S4 Re2 -70.05(8) . . . .
C4 Re6 S4 Re1 -144.2(4) . . . .
S3 Re6 S4 Re1 -49.46(9) . . . .
S8 Re6 S4 Re1 121.69(10) . . . .
Re2 Re6 S4 Re1 72.63(6) . . . .
Re3 Re6 S4 Re1 69.64(8) . . . .
Re4 Re6 S4 Re1 2.58(9) . . . .
S3 Re1 S4 Re2 122.82(10) . . . .
S1 Re1 S4 Re2 -50.80(9) . . . .
Cl1 Re1 S4 Re2 -146.87(10) . . . .
Re4 Re1 S4 Re2 70.51(8) . . . .
Re6 Re1 S4 Re2 73.19(7) . . . .
Re5 Re1 S4 Re2 0.84(10) . . . .
S3 Re1 S4 Re6 49.63(9) . . . .
S1 Re1 S4 Re6 -123.99(9) . . . .
Cl1 Re1 S4 Re6 139.94(10) . . . .
Re4 Re1 S4 Re6 -2.68(9) . . . .
Re2 Re1 S4 Re6 -73.19(7) . . . .
Re5 Re1 S4 Re6 -72.35(8) . . . .
S8 Re3 S5 Re2 -51.14(10) . . . .
S6 Re3 S5 Re2 122.61(11) . . . .
P1A Re3 S5 Re2 -141.4(4) . . . .
P1B Re3 S5 Re2 -151.0(4) . . . .
Re4 Re3 S5 Re2 69.87(8) . . . .
Re5 Re3 S5 Re2 72.71(6) . . . .
Re6 Re3 S5 Re2 0.51(9) . . . .
S8 Re3 S5 Re5 -123.85(10) . . . .
S6 Re3 S5 Re5 49.90(11) . . . .
P1A Re3 S5 Re5 145.9(4) . . . .
P1B Re3 S5 Re5 136.3(4) . . . .
Re4 Re3 S5 Re5 -2.84(10) . . . .
Re2 Re3 S5 Re5 -72.71(6) . . . .
Re6 Re3 S5 Re5 -72.19(8) . . . .
S8 Re2 S5 Re3 50.99(11) . . . .
S1 Re2 S5 Re3 -122.86(9) . . . .
Cl2 Re2 S5 Re3 145.15(12) . . . .
Re1 Re2 S5 Re3 -69.39(8) . . . .
Re5 Re2 S5 Re3 -73.32(7) . . . .
Re6 Re2 S5 Re3 -0.52(10) . . . .
S8 Re2 S5 Re5 124.31(11) . . . .
S1 Re2 S5 Re5 -49.53(9) . . . .
Cl2 Re2 S5 Re5 -141.52(12) . . . .
Re1 Re2 S5 Re5 3.93(10) . . . .
Re3 Re2 S5 Re5 73.32(7) . . . .
Re6 Re2 S5 Re5 72.80(8) . . . .
C1 Re5 S5 Re3 -149.6(4) . . . .
S1 Re5 S5 Re3 122.52(9) . . . .
S6 Re5 S5 Re3 -49.87(10) . . . .
Re2 Re5 S5 Re3 73.18(6) . . . .
Re1 Re5 S5 Re3 69.33(8) . . . .
Re4 Re5 S5 Re3 2.75(9) . . . .
C1 Re5 S5 Re2 137.2(4) . . . .
S1 Re5 S5 Re2 49.34(9) . . . .
S6 Re5 S5 Re2 -123.05(10) . . . .
Re1 Re5 S5 Re2 -3.86(9) . . . .
Re3 Re5 S5 Re2 -73.18(6) . . . .
Re4 Re5 S5 Re2 -70.43(8) . . . .
S2 Re4 S6 Re3 123.20(10) . . . .
S7 Re4 S6 Re3 -50.30(11) . . . .
P2B Re4 S6 Re3 -147.5(6) . . . .
P2A Re4 S6 Re3 -152.4(4) . . . .
Re1 Re4 S6 Re3 70.94(9) . . . .
Re5 Re4 S6 Re3 72.85(7) . . . .
Re6 Re4 S6 Re3 2.15(10) . . . .
S2 Re4 S6 Re5 50.35(10) . . . .
S7 Re4 S6 Re5 -123.15(12) . . . .
P2B Re4 S6 Re5 139.6(6) . . . .
P2A Re4 S6 Re5 134.8(4) . . . .
Re1 Re4 S6 Re5 -1.91(12) . . . .
Re3 Re4 S6 Re5 -72.85(7) . . . .
Re6 Re4 S6 Re5 -70.70(9) . . . .
S5 Re3 S6 Re4 -123.42(10) . . . .
S7 Re3 S6 Re4 50.11(10) . . . .
P1A Re3 S6 Re4 146.7(4) . . . .
P1B Re3 S6 Re4 141.0(4) . . . .
Re2 Re3 S6 Re4 -70.70(9) . . . .
Re5 Re3 S6 Re4 -73.45(7) . . . .
Re6 Re3 S6 Re4 -2.16(10) . . . .
S5 Re3 S6 Re5 -49.98(10) . . . .
S7 Re3 S6 Re5 123.56(11) . . . .
P1A Re3 S6 Re5 -139.8(4) . . . .
P1B Re3 S6 Re5 -145.6(4) . . . .
Re4 Re3 S6 Re5 73.45(7) . . . .
Re2 Re3 S6 Re5 2.75(11) . . . .
Re6 Re3 S6 Re5 71.29(9) . . . .
C1 Re5 S6 Re4 -144.1(4) . . . .
S2 Re5 S6 Re4 -49.97(10) . . . .
S5 Re5 S6 Re4 121.41(10) . . . .
Re2 Re5 S6 Re4 69.40(10) . . . .
Re1 Re5 S6 Re4 1.86(12) . . . .
Re3 Re5 S6 Re4 72.14(7) . . . .
C1 Re5 S6 Re3 143.8(4) . . . .
S2 Re5 S6 Re3 -122.12(10) . . . .
S5 Re5 S6 Re3 49.27(10) . . . .
Re2 Re5 S6 Re3 -2.74(11) . . . .
Re1 Re5 S6 Re3 -70.28(10) . . . .
Re4 Re5 S6 Re3 -72.14(7) . . . .
S3 Re4 S7 Re6 -50.55(9) . . . .
S6 Re4 S7 Re6 123.43(11) . . . .
P2B Re4 S7 Re6 -144.1(5) . . . .
P2A Re4 S7 Re6 -136.2(3) . . . .
Re1 Re4 S7 Re6 1.73(11) . . . .
Re3 Re4 S7 Re6 73.01(8) . . . .
Re5 Re4 S7 Re6 70.49(9) . . . .
S3 Re4 S7 Re3 -123.56(10) . . . .
S6 Re4 S7 Re3 50.42(11) . . . .
P2B Re4 S7 Re3 142.8(5) . . . .
P2A Re4 S7 Re3 150.7(3) . . . .
Re1 Re4 S7 Re3 -71.28(9) . . . .
Re5 Re4 S7 Re3 -2.51(11) . . . .
Re6 Re4 S7 Re3 -73.01(8) . . . .
C4 Re6 S7 Re4 144.6(4) . . . .
S3 Re6 S7 Re4 50.04(9) . . . .
S8 Re6 S7 Re4 -121.28(10) . . . .
Re2 Re6 S7 Re4 -69.28(10) . . . .
Re1 Re6 S7 Re4 -1.69(11) . . . .
Re3 Re6 S7 Re4 -72.06(7) . . . .
C4 Re6 S7 Re3 -143.3(4) . . . .
S3 Re6 S7 Re3 122.10(10) . . . .
S8 Re6 S7 Re3 -49.22(10) . . . .
Re2 Re6 S7 Re3 2.78(12) . . . .
Re1 Re6 S7 Re3 70.37(10) . . . .
Re4 Re6 S7 Re3 72.06(7) . . . .
S8 Re3 S7 Re4 123.58(11) . . . .
S6 Re3 S7 Re4 -50.08(11) . . . .
P1A Re3 S7 Re4 -146.2(4) . . . .
P1B Re3 S7 Re4 -136.4(4) . . . .
Re2 Re3 S7 Re4 70.93(10) . . . .
Re5 Re3 S7 Re4 2.52(11) . . . .
Re6 Re3 S7 Re4 73.71(7) . . . .
S8 Re3 S7 Re6 49.87(11) . . . .
S6 Re3 S7 Re6 -123.79(11) . . . .
P1A Re3 S7 Re6 140.1(4) . . . .
P1B Re3 S7 Re6 149.8(4) . . . .
Re4 Re3 S7 Re6 -73.71(7) . . . .
Re2 Re3 S7 Re6 -2.78(12) . . . .
Re5 Re3 S7 Re6 -71.19(10) . . . .
S5 Re3 S8 Re2 51.15(10) . . . .
S7 Re3 S8 Re2 -122.50(10) . . . .
P1A Re3 S8 Re2 140.9(4) . . . .
P1B Re3 S8 Re2 146.6(4) . . . .
Re4 Re3 S8 Re2 -69.86(9) . . . .
Re5 Re3 S8 Re2 -0.67(10) . . . .
Re6 Re3 S8 Re2 -72.79(7) . . . .
S5 Re3 S8 Re6 123.94(10) . . . .
S7 Re3 S8 Re6 -49.71(11) . . . .
P1A Re3 S8 Re6 -146.3(4) . . . .
P1B Re3 S8 Re6 -140.6(4) . . . .
Re4 Re3 S8 Re6 2.93(11) . . . .
Re2 Re3 S8 Re6 72.79(7) . . . .
Re5 Re3 S8 Re6 72.11(9) . . . .
S5 Re2 S8 Re3 -51.07(10) . . . .
S4 Re2 S8 Re3 122.82(9) . . . .
Cl2 Re2 S8 Re3 -145.43(11) . . . .
Re1 Re2 S8 Re3 69.56(8) . . . .
Re5 Re2 S8 Re3 0.68(10) . . . .
Re6 Re2 S8 Re3 73.45(8) . . . .
S5 Re2 S8 Re6 -124.52(11) . . . .
S4 Re2 S8 Re6 49.37(10) . . . .
Cl2 Re2 S8 Re6 141.12(12) . . . .
Re1 Re2 S8 Re6 -3.89(11) . . . .
Re3 Re2 S8 Re6 -73.45(8) . . . .
Re5 Re2 S8 Re6 -72.77(8) . . . .
C4 Re6 S8 Re3 148.9(4) . . . .
S4 Re6 S8 Re3 -122.45(10) . . . .
S7 Re6 S8 Re3 49.83(11) . . . .
Re2 Re6 S8 Re3 -73.20(7) . . . .
Re1 Re6 S8 Re3 -69.36(10) . . . .
Re4 Re6 S8 Re3 -2.83(11) . . . .
C4 Re6 S8 Re2 -137.9(4) . . . .
S4 Re6 S8 Re2 -49.25(10) . . . .
S7 Re6 S8 Re2 123.03(11) . . . .
Re1 Re6 S8 Re2 3.84(11) . . . .
Re3 Re6 S8 Re2 73.20(7) . . . .
Re4 Re6 S8 Re2 70.37(10) . . . .
S8 Re3 P1A C11A -19.1(15) . . . .
S5 Re3 P1A C11A 69.2(15) . . . .
S7 Re3 P1A C11A -109.4(15) . . . .
S6 Re3 P1A C11A 159.7(15) . . . .
Re4 Re3 P1A C11A -155.3(13) . . . .
Re2 Re3 P1A C11A 25.3(18) . . . .
Re5 Re3 P1A C11A 110.4(15) . . . .
Re6 Re3 P1A C11A -60.1(16) . . . .
S8 Re3 P1A C13A -138.6(15) . . . .
S5 Re3 P1A C13A -50.3(15) . . . .
S7 Re3 P1A C13A 131.1(15) . . . .
S6 Re3 P1A C13A 40.2(15) . . . .
Re4 Re3 P1A C13A 85.2(16) . . . .
Re2 Re3 P1A C13A -94.2(16) . . . .
Re5 Re3 P1A C13A -9.1(17) . . . .
Re6 Re3 P1A C13A -179.7(14) . . . .
S8 Re3 P1A C15A 100.2(13) . . . .
S5 Re3 P1A C15A -171.5(13) . . . .
S7 Re3 P1A C15A 9.9(13) . . . .
S6 Re3 P1A C15A -81.0(13) . . . .
Re4 Re3 P1A C15A -36.0(16) . . . .
Re2 Re3 P1A C15A 144.6(12) . . . .
Re5 Re3 P1A C15A -130.3(12) . . . .
Re6 Re3 P1A C15A 59.1(14) . . . .
S8 Re3 P1B C11B -9.4(15) . . . .
S5 Re3 P1B C11B 79.9(15) . . . .
S7 Re3 P1B C11B -99.8(15) . . . .
S6 Re3 P1B C11B 170.0(15) . . . .
Re4 Re3 P1B C11B -147.5(13) . . . .
Re2 Re3 P1B C11B 38.9(19) . . . .
Re5 Re3 P1B C11B 130.7(14) . . . .
Re6 Re3 P1B C11B -61.3(16) . . . .
S8 Re3 P1B C15B 114.7(14) . . . .
S5 Re3 P1B C15B -156.0(14) . . . .
S7 Re3 P1B C15B 24.3(15) . . . .
S6 Re3 P1B C15B -65.9(14) . . . .
Re4 Re3 P1B C15B -23.4(17) . . . .
Re2 Re3 P1B C15B 163.0(12) . . . .
Re5 Re3 P1B C15B -105.2(15) . . . .
Re6 Re3 P1B C15B 62.8(15) . . . .
S8 Re3 P1B C13B -129.6(15) . . . .
S5 Re3 P1B C13B -40.3(15) . . . .
S7 Re3 P1B C13B 140.0(15) . . . .
S6 Re3 P1B C13B 49.8(15) . . . .
Re4 Re3 P1B C13B 92.3(15) . . . .
Re2 Re3 P1B C13B -81.3(16) . . . .
Re5 Re3 P1B C13B 10.5(16) . . . .
Re6 Re3 P1B C13B 178.5(14) . . . .
S2 Re4 P2A C21A -146.8(13) . . . .
S3 Re4 P2A C21A -55.8(13) . . . .
S7 Re4 P2A C21A 32.2(13) . . . .
S6 Re4 P2A C21A 125.0(13) . . . .
Re1 Re4 P2A C21A -102.0(13) . . . .
Re3 Re4 P2A C21A 80.1(14) . . . .
Re5 Re4 P2A C21A 179.5(12) . . . .
Re6 Re4 P2A C21A -22.6(14) . . . .
S2 Re4 P2A C25A -21.6(13) . . . .
S3 Re4 P2A C25A 69.5(13) . . . .
S7 Re4 P2A C25A 157.4(13) . . . .
S6 Re4 P2A C25A -109.8(13) . . . .
Re1 Re4 P2A C25A 23.2(15) . . . .
Re3 Re4 P2A C25A -154.6(12) . . . .
Re5 Re4 P2A C25A -55.3(14) . . . .
Re6 Re4 P2A C25A 102.6(14) . . . .
S2 Re4 P2A C23A 98.6(14) . . . .
S3 Re4 P2A C23A -170.3(14) . . . .
S7 Re4 P2A C23A -82.4(14) . . . .
S6 Re4 P2A C23A 10.4(14) . . . .
Re1 Re4 P2A C23A 143.5(12) . . . .
Re3 Re4 P2A C23A -34.4(18) . . . .
Re5 Re4 P2A C23A 64.9(14) . . . .
Re6 Re4 P2A C23A -137.2(13) . . . .
S2 Re4 P2B C21B 171(2) . . . .
S3 Re4 P2B C21B -98(2) . . . .
S7 Re4 P2B C21B -9(2) . . . .
S6 Re4 P2B C21B 82(2) . . . .
Re1 Re4 P2B C21B -146.5(17) . . . .
Re3 Re4 P2B C21B 40(2) . . . .
Re5 Re4 P2B C21B 129(2) . . . .
Re6 Re4 P2B C21B -56(2) . . . .
S2 Re4 P2B C23B 31(2) . . . .
S3 Re4 P2B C23B 122(2) . . . .
S7 Re4 P2B C23B -149(2) . . . .
S6 Re4 P2B C23B -58(2) . . . .
Re1 Re4 P2B C23B 74(2) . . . .
Re3 Re4 P2B C23B -100(2) . . . .
Re5 Re4 P2B C23B -11(2) . . . .
Re6 Re4 P2B C23B 163.7(19) . . . .
S2 Re4 P2B C25B -72(2) . . . .
S3 Re4 P2B C25B 19(2) . . . .
S7 Re4 P2B C25B 108(2) . . . .
S6 Re4 P2B C25B -161(2) . . . .
Re1 Re4 P2B C25B -29(2) . . . .
Re3 Re4 P2B C25B 156.8(18) . . . .
Re5 Re4 P2B C25B -114(2) . . . .
Re6 Re4 P2B C25B 61(2) . . . .
C2 N1 C1 N2 -3(2) . . . .
C31 N1 C1 N2 -174.4(17) . . . .
C2 N1 C1 Re5 -170.0(14) . . . .
C31 N1 C1 Re5 18(3) . . . .
C3 N2 C1 N1 1.1(19) . . . .
C41 N2 C1 N1 173.3(15) . . . .
C3 N2 C1 Re5 168.8(13) . . . .
C41 N2 C1 Re5 -19(2) . . . .
S2 Re5 C1 N1 177.1(14) . . . .
S1 Re5 C1 N1 87.1(14) . . . .
S5 Re5 C1 N1 -3.0(14) . . . .
S6 Re5 C1 N1 -93.7(14) . . . .
Re2 Re5 C1 N1 45.8(16) . . . .
Re1 Re5 C1 N1 128.4(13) . . . .
Re3 Re5 C1 N1 -43.6(17) . . . .
Re4 Re5 C1 N1 -142.9(12) . . . .
S2 Re5 C1 N2 12.6(13) . . . .
S1 Re5 C1 N2 -77.4(13) . . . .
S5 Re5 C1 N2 -167.5(13) . . . .
S6 Re5 C1 N2 101.9(13) . . . .
Re2 Re5 C1 N2 -118.7(12) . . . .
Re1 Re5 C1 N2 -36.0(16) . . . .
Re3 Re5 C1 N2 151.9(10) . . . .
Re4 Re5 C1 N2 52.6(16) . . . .
C1 N1 C2 C3 3(3) . . . .
C31 N1 C2 C3 175.9(18) . . . .
N1 C2 C3 N2 -2(3) . . . .
C1 N2 C3 C2 1(2) . . . .
C41 N2 C3 C2 -172.4(18) . . . .
C6 N4 C4 N3 0.0(17) . . . .
C61 N4 C4 N3 179.3(15) . . . .
C6 N4 C4 Re6 170.7(12) . . . .
C61 N4 C4 Re6 -10(2) . . . .
C5 N3 C4 N4 0.4(17) . . . .
C51 N3 C4 N4 -174.9(15) . . . .
C5 N3 C4 Re6 -170.5(12) . . . .
C51 N3 C4 Re6 14(2) . . . .
S4 Re6 C4 N4 -88.6(13) . . . .
S3 Re6 C4 N4 -178.8(13) . . . .
S8 Re6 C4 N4 1.7(14) . . . .
S7 Re6 C4 N4 92.1(13) . . . .
Re2 Re6 C4 N4 -46.6(16) . . . .
Re1 Re6 C4 N4 -130.1(12) . . . .
Re3 Re6 C4 N4 42.5(17) . . . .
Re4 Re6 C4 N4 140.5(11) . . . .
S4 Re6 C4 N3 79.8(13) . . . .
S3 Re6 C4 N3 -10.4(14) . . . .
S8 Re6 C4 N3 170.0(13) . . . .
S7 Re6 C4 N3 -99.5(13) . . . .
Re2 Re6 C4 N3 121.8(12) . . . .
Re1 Re6 C4 N3 38.3(16) . . . .
Re3 Re6 C4 N3 -149.1(11) . . . .
Re4 Re6 C4 N3 -51.1(16) . . . .
C4 N3 C5 C6 -1(2) . . . .
C51 N3 C5 C6 175.0(15) . . . .
N3 C5 C6 N4 1(2) . . . .
C4 N4 C6 C5 0(2) . . . .
C61 N4 C6 C5 -179.8(15) . . . .
C13A P1A C11A C12A 63(3) . . . .
C15A P1A C11A C12A 176(3) . . . .
Re3 P1A C11A C12A -60(3) . . . .
C11A P1A C13A C14A 51(4) . . . .
C15A P1A C13A C14A -57(4) . . . .
Re3 P1A C13A C14A -180(3) . . . .
C11A P1A C15A C16A -167(3) . . . .
C13A P1A C15A C16A -59(3) . . . .
Re3 P1A C15A C16A 64(3) . . . .
C15B P1B C11B C12B 170(3) . . . .
C13B P1B C11B C12B 63(3) . . . .
Re3 P1B C11B C12B -59(3) . . . .
C11B P1B C13B C14B 47(4) . . . .
C15B P1B C13B C14B -62(3) . . . .
Re3 P1B C13B C14B 171(3) . . . .
C11B P1B C15B C16B 47(4) . . . .
C13B P1B C15B C16B 158(3) . . . .
Re3 P1B C15B C16B -81(3) . . . .
C25A P2A C21A C22A 167(3) . . . .
C23A P2A C21A C22A 61(3) . . . .
Re4 P2A C21A C22A -63(3) . . . .
C21A P2A C23A C24A 162(3) . . . .
C25A P2A C23A C24A 54(3) . . . .
Re4 P2A C23A C24A -73(3) . . . .
C21A P2A C25A C26A 65(3) . . . .
C23A P2A C25A C26A 168(3) . . . .
Re4 P2A C25A C26A -66(3) . . . .
C23B P2B C21B C22B -133(5) . . . .
C25B P2B C21B C22B -32(5) . . . .
Re4 P2B C21B C22B 88(5) . . . .
C21B P2B C23B C24B -18(6) . . . .
C25B P2B C23B C24B -126(5) . . . .
Re4 P2B C23B C24B 121(4) . . . .
C21B P2B C25B C26B -170(5) . . . .
C23B P2B C25B C26B -52(5) . . . .
Re4 P2B C25B C26B 67(5) . . . .
C1 N1 C31 C36 80(2) . . . .
C2 N1 C31 C36 -91(2) . . . .
C1 N1 C31 C32 -105(2) . . . .
C2 N1 C31 C32 84(2) . . . .
C36 C31 C32 C33 1(2) . . . .
N1 C31 C32 C33 -174.3(14) . . . .
C36 C31 C32 C37 -175.8(15) . . . .
N1 C31 C32 C37 9(2) . . . .
C31 C32 C33 C34 -1(3) . . . .
C37 C32 C33 C34 175.9(17) . . . .
C32 C33 C34 C35 0(3) . . . .
C32 C33 C34 C38 -177.8(18) . . . .
C33 C34 C35 C36 0(3) . . . .
C38 C34 C35 C36 177.9(18) . . . .
C32 C31 C36 C35 0(2) . . . .
N1 C31 C36 C35 174.4(14) . . . .
C32 C31 C36 C39 -179.2(15) . . . .
N1 C31 C36 C39 -4(2) . . . .
C34 C35 C36 C31 0(3) . . . .
C34 C35 C36 C39 179.0(17) . . . .
C1 N2 C41 C42 101.0(19) . . . .
C3 N2 C41 C42 -87.3(19) . . . .
C1 N2 C41 C46 -83.1(19) . . . .
C3 N2 C41 C46 89(2) . . . .
C46 C41 C42 C43 6(2) . . . .
N2 C41 C42 C43 -178.4(13) . . . .
C46 C41 C42 C47 -176.9(15) . . . .
N2 C41 C42 C47 -1(2) . . . .
C41 C42 C43 C44 -3(2) . . . .
C47 C42 C43 C44 179.6(16) . . . .
C42 C43 C44 C45 -1(3) . . . .
C42 C43 C44 C48 179.8(17) . . . .
C43 C44 C45 C46 4(3) . . . .
C48 C44 C45 C46 -177.7(18) . . . .
C44 C45 C46 C41 -1(3) . . . .
C44 C45 C46 C49 177.6(19) . . . .
C42 C41 C46 C45 -4(2) . . . .
N2 C41 C46 C45 -179.7(14) . . . .
C42 C41 C46 C49 177.5(16) . . . .
N2 C41 C46 C49 2(2) . . . .
C5 N3 C51 C56 87.1(19) . . . .
C4 N3 C51 C56 -98.0(19) . . . .
C5 N3 C51 C52 -87.6(19) . . . .
C4 N3 C51 C52 87.4(19) . . . .
C56 C51 C52 C53 4(2) . . . .
N3 C51 C52 C53 178.8(13) . . . .
C56 C51 C52 C57 -179.6(15) . . . .
N3 C51 C52 C57 -5(2) . . . .
C51 C52 C53 C54 -2(2) . . . .
C57 C52 C53 C54 -178.0(16) . . . .
C52 C53 C54 C55 -1(3) . . . .
C52 C53 C54 C58 -179.3(17) . . . .
C53 C54 C55 C56 1(3) . . . .
C58 C54 C55 C56 179.9(16) . . . .
C54 C55 C56 C51 1(2) . . . .
C54 C55 C56 C59 177.6(15) . . . .
C52 C51 C56 C55 -4(2) . . . .
N3 C51 C56 C55 -178.1(13) . . . .
C52 C51 C56 C59 179.5(14) . . . .
N3 C51 C56 C59 5(2) . . . .
C6 N4 C61 C66 96.1(18) . . . .
C4 N4 C61 C66 -83.2(19) . . . .
C6 N4 C61 C62 -78.2(18) . . . .
C4 N4 C61 C62 102.5(18) . . . .
C66 C61 C62 C63 1(2) . . . .
N4 C61 C62 C63 175.1(14) . . . .
C66 C61 C62 C67 177.8(15) . . . .
N4 C61 C62 C67 -8(2) . . . .
C61 C62 C63 C64 2(3) . . . .
C67 C62 C63 C64 -175.0(17) . . . .
C62 C63 C64 C65 -3(3) . . . .
C62 C63 C64 C68 178(2) . . . .
C63 C64 C65 C66 1(3) . . . .
C68 C64 C65 C66 -180(2) . . . .
C62 C61 C66 C65 -3(2) . . . .
N4 C61 C66 C65 -176.6(14) . . . .
C62 C61 C66 C69 179.6(14) . . . .
N4 C61 C66 C69 6(2) . . . .
C64 C65 C66 C61 1(3) . . . .
C64 C65 C66 C69 179.1(17) . . . .
